data_1561597
loop_
_publ_author_name
'Latshaw, Allison M.'
'Yeon, Jeongho'
'Smith, Mark D.'
'zur Loye, Hans-Conrad'

_publ_section_title
;
 Synthesis, structure, and polymorphism of A3LnSi2O7 (A=Na, K; Ln=Sm, Ho,
 Yb)
;
_journal_name_full 'Journal of Solid State Chemistry'
_journal_page_first 100
_journal_page_last 106
_journal_paper_doi 10.1016/j.jssc.2015.12.013
_journal_volume 235
_journal_year 2016
_chemical_formula_moiety 'Na3 O7 Si2 Yb'
_chemical_formula_sum 'Na3 O7 Si2 Yb'
_chemical_formula_weight 410.19
_space_group_crystal_system trigonal
_space_group_IT_number 159
_space_group_name_Hall 'P 3 -2c'
_space_group_name_H-M_alt 'P 3 1 c'
_atom_sites_solution_hydrogens .
_cell_angle_alpha 90
_cell_angle_beta 90
_cell_angle_gamma 120
_cell_formula_units_Z 18
_cell_length_a 16.2081(2)
_cell_length_b 16.2081(2)
_cell_length_c 13.7077(4)
_cell_measurement_reflns_used 8934
_cell_measurement_temperature 296(2)
_cell_measurement_theta_max 35.270
_cell_measurement_theta_min 2.972
_cell_volume 3118.60(11)
_computing_cell_refinement 'SAINT-Plus Version 6.45 (Bruker, 2001)'
_computing_data_collection 'SMART Version 5.631 (Bruker, 2001)'
_computing_data_reduction 'SAINT-Plus Version 6.45 (Bruker, 2001)'
_computing_molecular_graphics various
_computing_publication_material various
_computing_structure_refinement 'SHELXL-2014 (Sheldrick, 2014)'
_computing_structure_solution 'SHELXS97 (Sheldrick, 2008)'
_diffrn_ambient_temperature 296(2)
_diffrn_measured_fraction_theta_full 1.000
_diffrn_measured_fraction_theta_max 1.000
_diffrn_measurement_device_type 'Bruker SMART APEX CCD diffractometer'
_diffrn_measurement_method 'omega and phi scans'
_diffrn_radiation_type MoK\a
_diffrn_radiation_wavelength 0.71073
_diffrn_reflns_av_R_equivalents 0.0476
_diffrn_reflns_av_unetI/netI 0.0276
_diffrn_reflns_Laue_measured_fraction_full 1.000
_diffrn_reflns_Laue_measured_fraction_max 1.000
_diffrn_reflns_limit_h_max 26
_diffrn_reflns_limit_h_min -26
_diffrn_reflns_limit_k_max 25
_diffrn_reflns_limit_k_min -26
_diffrn_reflns_limit_l_max 22
_diffrn_reflns_limit_l_min -22
_diffrn_reflns_number 86609
_diffrn_reflns_point_group_measured_fraction_full 1.000
_diffrn_reflns_point_group_measured_fraction_max 1.000
_diffrn_reflns_theta_full 25.242
_diffrn_reflns_theta_max 35.270
_diffrn_reflns_theta_min 1.451
_diffrn_source 'sealed tube'
_exptl_absorpt_coefficient_mu 14.023
_exptl_absorpt_correction_T_max 1.0000
_exptl_absorpt_correction_T_min 0.4973
_exptl_absorpt_correction_type multi-scan
_exptl_absorpt_process_details 'SADABS Version 2.05 (Bruker, 2001)'
_exptl_crystal_colour colorless
_exptl_crystal_density_diffrn 3.931
_exptl_crystal_description 'hexagonal plate'
_exptl_crystal_F_000 3366
_exptl_crystal_size_max 0.200
_exptl_crystal_size_mid 0.160
_exptl_crystal_size_min 0.050
_refine_diff_density_max 1.537
_refine_diff_density_min -2.156
_refine_diff_density_rms 0.222
_refine_ls_abs_structure_details
; 
 Refined as an inversion twin. 
;
_refine_ls_extinction_coef 0.000307(17)
_refine_ls_extinction_expression Fc^*^=kFc[1+0.001xFc^2^\l^3^/sin(2\q)]^-1/4^
_refine_ls_extinction_method SHELXL
_refine_ls_goodness_of_fit_ref 1.069
_refine_ls_hydrogen_treatment undef
_refine_ls_matrix_type full
_refine_ls_number_parameters 356
_refine_ls_number_reflns 9324
_refine_ls_number_restraints 1
_refine_ls_restrained_S_all 1.068
_refine_ls_R_factor_all 0.0256
_refine_ls_R_factor_gt 0.0241
_refine_ls_shift/su_max 0.001
_refine_ls_shift/su_mean 0.000
_refine_ls_structure_factor_coef Fsqd
_refine_ls_weighting_details 'w=1/[\s^2^(Fo^2^)+(0.0216P)^2^+3.6719P] where P=(Fo^2^+2Fc^2^)/3'
_refine_ls_weighting_scheme calc
_refine_ls_wR_factor_gt 0.0530
_refine_ls_wR_factor_ref 0.0536
_reflns_Friedel_coverage 0.995
_reflns_Friedel_fraction_full 1.000
_reflns_Friedel_fraction_max 1.000
_reflns_number_gt 9067
_reflns_number_total 9324
_reflns_threshold_expression 'I > 2\s(I)'
_cod_data_source_file mmc4.cif
_cod_data_source_block Na3YbSi2O7
_cod_original_cell_volume 3118.60(12)
_cod_database_code 1561597
_shelx_space_group_comment
; 
The symmetry employed for this shelxl refinement is uniquely defined 
by the following loop, which should always be used as a source of 
symmetry information in preference to the above space-group names. 
They are only intended as comments. 
;
_shelx_estimated_absorpt_t_min 0.166
_shelx_estimated_absorpt_t_max 0.541

loop_
_space_group_symop_operation_xyz
'x, y, z'
'-y, x-y, z'
'-x+y, -x, z'
'y, x, z+1/2'
'x-y, -y, z+1/2'
'-x, -x+y, z+1/2'

loop_
_atom_site_label
_atom_site_type_symbol
_atom_site_fract_x
_atom_site_fract_y
_atom_site_fract_z
_atom_site_U_iso_or_equiv
_atom_site_adp_type
_atom_site_occupancy
_atom_site_site_symmetry_order
_atom_site_calc_flag
_atom_site_refinement_flags_posn
_atom_site_refinement_flags_adp
_atom_site_refinement_flags_occupancy
_atom_site_disorder_assembly
_atom_site_disorder_group
Yb1 Yb 0.00732(2) 0.32807(2) 0.00031(5) 0.00708(9) Uani 1 1 d . . . . .
Yb2 Yb 0.33967(2) 0.34504(3) 0.48557(4) 0.00655(9) Uani 1 1 d . . . . .
Yb3 Yb 0.3333 0.6667 0.25151(6) 0.00681(15) Uani 1 3 d S T P . .
Yb4 Yb 0.6667 0.3333 0.24541(6) 0.00617(13) Uani 1 3 d S T P . .
Yb5 Yb 0.0000 0.0000 0.25204(7) 0.00738(15) Uani 1 3 d S T P . .
Si1 Si 0.11962(16) 0.23132(16) 0.35149(19) 0.0068(4) Uani 1 1 d . . . . .
Si2 Si 0.12742(17) 0.22025(16) 0.13316(19) 0.0087(4) Uani 1 1 d . . . . .
Si3 Si 0.10399(15) 0.54374(15) 0.35358(18) 0.0063(4) Uani 1 1 d . . . . .
Si4 Si 0.10895(14) 0.54332(15) 0.13784(18) 0.0073(4) Uani 1 1 d . . . . .
Si5 Si 0.44319(15) 0.22219(15) 0.35383(19) 0.0062(4) Uani 1 1 d . . . . .
Si6 Si 0.44328(14) 0.21460(15) 0.13628(18) 0.0069(4) Uani 1 1 d . . . . .
Na1 Na 0.3418(4) 0.3388(3) 0.2320(10) 0.027(2) Uani 1 1 d . . . . .
Na2 Na 0.2306(3) 0.4539(3) 0.4026(3) 0.0191(8) Uani 1 1 d . . . . .
Na3 Na 0.5454(3) 0.1093(2) 0.4143(3) 0.0196(8) Uani 1 1 d . . . . .
Na4 Na 0.0032(3) 0.3264(3) 0.2496(10) 0.0130(12) Uani 1 1 d . . . . .
Na5 Na 0.2325(3) 0.1127(3) 0.0835(3) 0.0228(9) Uani 1 1 d . . . . .
Na6 Na 0.2157(3) 0.1043(3) 0.3987(3) 0.0172(8) Uani 1 1 d . . . . .
Na7 Na 0.5538(3) 0.1116(2) 0.0882(3) 0.0166(8) Uani 1 1 d . . . . .
Na8 Na 0.2415(3) 0.4414(2) 0.0890(3) 0.0179(7) Uani 1 1 d . . . . .
Na9 Na 0.3333 0.6667 0.4954(11) 0.0114(14) Uani 1 3 d S T P . .
Na10 Na 0.3333 0.6667 -0.0089(12) 0.035(2) Uani 1 3 d S T P . .
Na11 Na 0.0000 0.0000 0.0001(15) 0.025(2) Uani 1 3 d S T P . .
O1 O 0.1208(4) 0.2675(4) 0.2387(4) 0.0181(11) Uani 1 1 d . . . . .
O2 O 0.0404(4) 0.1190(3) 0.3584(4) 0.0107(9) Uani 1 1 d . . . . .
O3 O 0.2239(4) 0.2497(4) 0.3830(4) 0.0171(11) Uani 1 1 d . . . . .
O4 O 0.0920(4) 0.2971(4) 0.4141(4) 0.0151(10) Uani 1 1 d . . . . .
O5 O 0.0998(4) 0.1107(4) 0.1493(4) 0.0107(9) Uani 1 1 d . . . . .
O6 O 0.2362(4) 0.2815(4) 0.0987(4) 0.0185(11) Uani 1 1 d . . . . .
O7 O 0.0574(4) 0.2325(4) 0.0602(4) 0.0167(10) Uani 1 1 d . . . . .
O8 O 0.0660(3) 0.4925(3) 0.2462(3) 0.0112(9) Uani 1 1 d . . . . .
O9 O 0.0506(3) 0.4610(3) 0.4336(4) 0.0127(9) Uani 1 1 d . . . . .
O10 O 0.2176(3) 0.5868(4) 0.3607(4) 0.0121(9) Uani 1 1 d . . . . .
O11 O 0.0739(4) 0.6238(4) 0.3658(4) 0.0144(10) Uani 1 1 d . . . . .
O12 O 0.1114(4) 0.4613(4) 0.0733(4) 0.0139(10) Uani 1 1 d . . . . .
O13 O 0.2142(4) 0.6361(4) 0.1519(4) 0.0121(10) Uani 1 1 d . . . . .
O14 O 0.0367(4) 0.5757(4) 0.0934(4) 0.0121(9) Uani 1 1 d . . . . .
O15 O 0.4175(4) 0.2467(3) 0.2431(3) 0.0107(9) Uani 1 1 d . . . . .
O16 O 0.3671(4) 0.1124(3) 0.3785(4) 0.0135(10) Uani 1 1 d . . . . .
O17 O 0.5512(3) 0.2430(3) 0.3530(4) 0.0079(8) Uani 1 1 d . . . . .
O18 O 0.4339(4) 0.2960(4) 0.4276(4) 0.0134(9) Uani 1 1 d . . . . .
O19 O 0.3750(4) 0.1007(3) 0.1222(4) 0.0116(9) Uani 1 1 d . . . . .
O20 O 0.5541(3) 0.2449(3) 0.1347(4) 0.0107(9) Uani 1 1 d . . . . .
O21 O 0.4214(4) 0.2745(4) 0.0551(4) 0.0141(9) Uani 1 1 d . . . . .

loop_
_atom_site_aniso_label
_atom_site_aniso_U_11
_atom_site_aniso_U_22
_atom_site_aniso_U_33
_atom_site_aniso_U_23
_atom_site_aniso_U_13
_atom_site_aniso_U_12
Yb1 0.00664(13) 0.00800(15) 0.00633(19) -0.00039(13) 0.0007(2) 0.00345(11)
Yb2 0.00739(15) 0.00745(11) 0.0053(2) 0.00072(17) 0.00052(13) 0.00408(11)
Yb3 0.00643(16) 0.00643(16) 0.0076(4) 0.000 0.000 0.00321(8)
Yb4 0.00682(16) 0.00682(16) 0.0049(3) 0.000 0.000 0.00341(8)
Yb5 0.00691(18) 0.00691(18) 0.0083(3) 0.000 0.000 0.00346(9)
Si1 0.0077(9) 0.0060(9) 0.0066(9) -0.0008(7) -0.0014(7) 0.0034(7)
Si2 0.0099(9) 0.0078(9) 0.0077(9) 0.0008(7) 0.0007(7) 0.0039(7)
Si3 0.0067(10) 0.0059(7) 0.0049(9) 0.0003(7) 0.0014(7) 0.0022(7)
Si4 0.0073(10) 0.0071(8) 0.0075(9) -0.0018(7) -0.0024(7) 0.0037(7)
Si5 0.0071(10) 0.0071(8) 0.0050(8) -0.0001(7) 0.0012(7) 0.0040(7)
Si6 0.0073(10) 0.0074(8) 0.0066(10) -0.0021(7) -0.0019(7) 0.0040(7)
Na1 0.029(3) 0.032(3) 0.026(5) -0.010(2) -0.005(3) 0.020(2)
Na2 0.0217(18) 0.0174(18) 0.0211(19) 0.0052(15) -0.0009(16) 0.0119(14)
Na3 0.0189(16) 0.017(2) 0.0253(19) 0.0043(14) 0.0026(14) 0.0107(14)
Na4 0.0117(19) 0.0133(18) 0.012(3) 0.0001(19) 0.0046(10) 0.0046(15)
Na5 0.020(2) 0.0232(19) 0.030(2) 0.0000(16) 0.0039(16) 0.0143(16)
Na6 0.0169(19) 0.0142(16) 0.0200(18) -0.0021(14) -0.0055(14) 0.0073(14)
Na7 0.0197(16) 0.0091(17) 0.025(2) -0.0062(14) -0.0056(15) 0.0099(13)
Na8 0.0187(16) 0.0163(17) 0.0200(17) -0.0047(14) -0.0021(13) 0.0098(14)
Na9 0.0143(19) 0.0143(19) 0.006(3) 0.000 0.000 0.0071(9)
Na10 0.050(3) 0.050(3) 0.005(4) 0.000 0.000 0.0251(17)
Na11 0.021(3) 0.021(3) 0.033(6) 0.000 0.000 0.0105(14)
O1 0.033(3) 0.012(2) 0.010(2) 0.001(2) -0.001(2) 0.012(2)
O2 0.010(2) 0.007(2) 0.008(2) -0.0019(17) 0.0032(17) -0.0006(18)
O3 0.014(2) 0.012(2) 0.025(3) -0.006(2) -0.009(2) 0.006(2)
O4 0.016(2) 0.018(2) 0.016(2) -0.008(2) 0.004(2) 0.011(2)
O5 0.013(2) 0.009(2) 0.012(2) 0.0020(18) 0.0045(18) 0.0070(19)
O6 0.011(2) 0.023(3) 0.015(2) 0.004(2) 0.0075(18) 0.003(2)
O7 0.017(2) 0.021(3) 0.016(2) 0.007(2) -0.001(2) 0.013(2)
O8 0.014(2) 0.0067(18) 0.007(2) -0.0004(14) 0.0007(17) 0.0005(17)
O9 0.014(2) 0.0090(19) 0.010(2) 0.0048(16) 0.0044(18) 0.0024(18)
O10 0.005(2) 0.019(2) 0.009(2) 0.0029(18) 0.0028(17) 0.0031(19)
O11 0.020(3) 0.017(2) 0.011(2) -0.0016(19) 0.0017(19) 0.013(2)
O12 0.014(2) 0.013(2) 0.013(2) -0.0054(19) -0.0013(19) 0.006(2)
O13 0.010(2) 0.012(2) 0.013(2) -0.0016(19) -0.0029(18) 0.0053(18)
O14 0.009(2) 0.012(2) 0.013(2) 0.0001(18) -0.0030(18) 0.0036(19)
O15 0.015(2) 0.014(2) 0.007(2) -0.0008(16) 0.0001(16) 0.010(2)
O16 0.013(2) 0.013(2) 0.011(2) 0.0043(18) 0.0033(18) 0.0036(19)
O17 0.006(2) 0.011(2) 0.0049(19) 0.0034(16) 0.0036(16) 0.0027(17)
O18 0.016(2) 0.016(2) 0.011(2) -0.0051(18) 0.0005(19) 0.011(2)
O19 0.014(2) 0.0076(18) 0.011(2) -0.0029(16) -0.0015(18) 0.0039(18)
O20 0.009(2) 0.013(2) 0.009(2) -0.0020(18) -0.0018(17) 0.0054(19)
O21 0.027(3) 0.017(2) 0.007(2) 0.0022(18) -0.0021(19) 0.017(2)

loop_
_atom_type_symbol
_atom_type_description
_atom_type_scat_dispersion_real
_atom_type_scat_dispersion_imag
_atom_type_scat_source
Na Na 0.0362 0.0249 'International Tables Vol C Tables 4.2.6.8 and 6.1.1.4'
O O 0.0106 0.0060 'International Tables Vol C Tables 4.2.6.8 and 6.1.1.4'
Si Si 0.0817 0.0704 'International Tables Vol C Tables 4.2.6.8 and 6.1.1.4'
Yb Yb -0.3850 5.5486 'International Tables Vol C Tables 4.2.6.8 and 6.1.1.4'

loop_
_geom_angle_atom_site_label_1
_geom_angle_atom_site_label_2
_geom_angle_atom_site_label_3
_geom_angle
_geom_angle_site_symmetry_1
_geom_angle_site_symmetry_3
O4 Yb1 O9 89.13(19) 6_554 6_554
O4 Yb1 O12 174.0(2) 6_554 .
O9 Yb1 O12 86.8(2) 6_554 .
O4 Yb1 O7 85.6(2) 6_554 .
O9 Yb1 O7 174.74(19) 6_554 .
O12 Yb1 O7 98.5(2) . .
O4 Yb1 O16 87.93(19) 6_554 4_554
O9 Yb1 O16 90.79(19) 6_554 4_554
O12 Yb1 O16 87.72(19) . 4_554
O7 Yb1 O16 88.91(19) . 4_554
O4 Yb1 O19 88.42(19) 6_554 2
O9 Yb1 O19 93.35(18) 6_554 2
O12 Yb1 O19 96.21(19) . 2
O7 Yb1 O19 86.63(18) . 2
O16 Yb1 O19 174.44(19) 4_554 2
O4 Yb1 Na5 55.81(17) 6_554 2
O9 Yb1 Na5 125.73(15) 6_554 2
O12 Yb1 Na5 130.20(17) . 2
O7 Yb1 Na5 50.75(15) . 2
O16 Yb1 Na5 123.22(16) 4_554 2
O19 Yb1 Na5 51.23(16) 2 2
O4 Yb1 Na6 66.36(15) 6_554 4_554
O9 Yb1 Na6 129.74(16) 6_554 4_554
O12 Yb1 Na6 113.26(15) . 4_554
O7 Yb1 Na6 47.50(15) . 4_554
O16 Yb1 Na6 47.67(16) 4_554 4_554
O19 Yb1 Na6 126.85(15) 2 4_554
Na5 Yb1 Na6 76.54(10) 2 4_554
O4 Yb1 Na3 122.26(17) 6_554 4_554
O9 Yb1 Na3 47.96(15) 6_554 4_554
O12 Yb1 Na3 51.83(16) . 4_554
O7 Yb1 Na3 135.70(14) . 4_554
O16 Yb1 Na3 61.56(16) 4_554 4_554
O19 Yb1 Na3 124.00(15) 2 4_554
Na5 Yb1 Na3 173.43(9) 2 4_554
Na6 Yb1 Na3 108.83(10) 4_554 4_554
O4 Yb1 Na4 122.15(16) 6_554 .
O9 Yb1 Na4 114.32(15) 6_554 .
O12 Yb1 Na4 63.69(16) . .
O7 Yb1 Na4 68.88(16) . .
O16 Yb1 Na4 139.20(15) 4_554 .
O19 Yb1 Na4 41.27(15) 2 .
Na5 Yb1 Na4 68.30(12) 2 .
Na6 Yb1 Na4 115.88(11) 4_554 .
Na3 Yb1 Na4 111.47(10) 4_554 .
O4 Yb1 Na4 55.39(16) 6_554 6_554
O9 Yb1 Na4 64.09(15) 6_554 6_554
O12 Yb1 Na4 118.70(17) . 6_554
O7 Yb1 Na4 112.47(15) . 6_554
O16 Yb1 Na4 44.22(15) 4_554 6_554
O19 Yb1 Na4 135.31(15) 2 6_554
Na5 Yb1 Na4 109.90(11) 2 6_554
Na6 Yb1 Na4 65.92(10) 4_554 6_554
Na3 Yb1 Na4 69.96(12) 4_554 6_554
Na4 Yb1 Na4 176.565(16) . 6_554
O4 Yb1 Na7 108.71(15) 6_554 2
O9 Yb1 Na7 45.46(15) 6_554 2
O12 Yb1 Na7 71.29(14) . 2
O7 Yb1 Na7 136.89(16) . 2
O16 Yb1 Na7 130.72(16) 4_554 2
O19 Yb1 Na7 54.59(14) 2 2
Na5 Yb1 Na7 103.57(9) 2 2
Na6 Yb1 Na7 174.12(12) 4_554 2
Na3 Yb1 Na7 70.68(9) 4_554 2
Na4 Yb1 Na7 69.20(10) . 2
Na4 Yb1 Na7 108.85(11) 6_554 2
O6 Yb2 O18 93.6(2) 4 .
O6 Yb2 O21 90.7(2) 4 4
O18 Yb2 O21 167.4(2) . 4
O6 Yb2 O11 171.3(2) 4 2_665
O18 Yb2 O11 92.5(2) . 2_665
O21 Yb2 O11 84.71(19) 4 2_665
O6 Yb2 O3 90.8(2) 4 .
O18 Yb2 O3 91.01(19) . .
O21 Yb2 O3 100.82(19) 4 .
O11 Yb2 O3 82.8(2) 2_665 .
O6 Yb2 O14 84.0(2) 4 5_665
O18 Yb2 O14 83.00(18) . 5_665
O21 Yb2 O14 85.63(19) 4 5_665
O11 Yb2 O14 102.91(19) 2_665 5_665
O3 Yb2 O14 171.82(18) . 5_665
O6 Yb2 Na8 52.38(17) 4 4
O18 Yb2 Na8 48.53(16) . 4
O21 Yb2 Na8 128.16(15) 4 4
O11 Yb2 Na8 135.81(16) 2_665 4
O3 Yb2 Na8 112.92(15) . 4
O14 Yb2 Na8 58.90(14) 5_665 4
O6 Yb2 Na2 123.64(17) 4 .
O18 Yb2 Na2 137.19(16) . .
O21 Yb2 Na2 46.06(15) 4 .
O11 Yb2 Na2 48.47(16) 2_665 .
O3 Yb2 Na2 70.12(15) . .
O14 Yb2 Na2 118.04(15) 5_665 .
Na8 Yb2 Na2 174.19(11) 4 .
O6 Yb2 Na3 124.16(17) 4 3_665
O18 Yb2 Na3 46.21(15) . 3_665
O21 Yb2 Na3 122.29(16) 4 3_665
O11 Yb2 Na3 64.44(16) 2_665 3_665
O3 Yb2 Na3 120.35(17) . 3_665
O14 Yb2 Na3 58.62(15) 5_665 3_665
Na8 Yb2 Na3 72.33(8) 4 3_665
Na2 Yb2 Na3 110.79(10) . 3_665
O6 Yb2 Na7 109.33(17) 4 6_665
O18 Yb2 Na7 115.97(15) . 6_665
O21 Yb2 Na7 51.44(15) 4 6_665
O11 Yb2 Na7 73.39(15) 2_665 6_665
O3 Yb2 Na7 144.18(15) . 6_665
O14 Yb2 Na7 43.99(15) 5_665 6_665
Na8 Yb2 Na7 102.77(9) 4 6_665
Na2 Yb2 Na7 74.06(9) . 6_665
Na3 Yb2 Na7 72.75(9) 3_665 6_665
O6 Yb2 Na1 43.82(18) 4 4
O18 Yb2 Na1 110.78(16) . 4
O21 Yb2 Na1 64.98(15) 4 4
O11 Yb2 Na1 138.41(16) 2_665 4
O3 Yb2 Na1 128.54(17) . 4
O14 Yb2 Na1 49.82(15) 5_665 4
Na8 Yb2 Na1 63.25(11) 4 4
Na2 Yb2 Na1 110.94(11) . 4
Na3 Yb2 Na1 107.44(11) 3_665 4
Na7 Yb2 Na1 65.55(11) 6_665 4
O6 Yb2 Na5 51.73(17) 4 4
O18 Yb2 Na5 134.36(15) . 4
O21 Yb2 Na5 56.39(16) 4 4
O11 Yb2 Na5 119.79(16) 2_665 4
O3 Yb2 Na5 64.84(17) . 4
O14 Yb2 Na5 115.90(15) 5_665 4
Na8 Yb2 Na5 103.98(10) 4 4
Na2 Yb2 Na5 72.52(10) . 4
Na3 Yb2 Na5 174.37(12) 3_665 4
Na7 Yb2 Na5 104.39(9) 6_665 4
Na1 Yb2 Na5 66.94(11) 4 4
O13 Yb3 O13 85.8(2) . 3_565
O13 Yb3 O13 85.8(2) . 2_665
O13 Yb3 O13 85.8(2) 3_565 2_665
O13 Yb3 O10 84.10(19) . .
O13 Yb3 O10 155.40(19) 3_565 .
O13 Yb3 O10 115.66(19) 2_665 .
O13 Yb3 O10 115.66(19) . 3_565
O13 Yb3 O10 84.10(19) 3_565 3_565
O13 Yb3 O10 155.40(19) 2_665 3_565
O10 Yb3 O10 80.2(2) . 3_565
O13 Yb3 O10 155.40(19) . 2_665
O13 Yb3 O10 115.66(19) 3_565 2_665
O13 Yb3 O10 84.10(19) 2_665 2_665
O10 Yb3 O10 80.2(2) . 2_665
O10 Yb3 O10 80.2(2) 3_565 2_665
O13 Yb3 Na9 128.15(14) . .
O13 Yb3 Na9 128.15(14) 3_565 .
O13 Yb3 Na9 128.15(14) 2_665 .
O10 Yb3 Na9 48.02(13) . .
O10 Yb3 Na9 48.02(13) 3_565 .
O10 Yb3 Na9 48.02(13) 2_665 .
O13 Yb3 Si3 63.92(14) . .
O13 Yb3 Si3 141.51(14) 3_565 .
O13 Yb3 Si3 113.27(14) 2_665 .
O10 Yb3 Si3 20.28(14) . .
O10 Yb3 Si3 88.12(15) 3_565 .
O10 Yb3 Si3 99.88(15) 2_665 .
Na9 Yb3 Si3 66.53(4) . .
O13 Yb3 Si3 113.27(14) . 3_565
O13 Yb3 Si3 63.92(14) 3_565 3_565
O13 Yb3 Si3 141.51(14) 2_665 3_565
O10 Yb3 Si3 99.89(15) . 3_565
O10 Yb3 Si3 20.28(14) 3_565 3_565
O10 Yb3 Si3 88.12(15) 2_665 3_565
Na9 Yb3 Si3 66.53(4) . 3_565
Si3 Yb3 Si3 105.19(5) . 3_565
O13 Yb3 Si3 141.51(14) . 2_665
O13 Yb3 Si3 113.27(14) 3_565 2_665
O13 Yb3 Si3 63.92(14) 2_665 2_665
O10 Yb3 Si3 88.12(15) . 2_665
O10 Yb3 Si3 99.88(15) 3_565 2_665
O10 Yb3 Si3 20.28(14) 2_665 2_665
Na9 Yb3 Si3 66.53(4) . 2_665
Si3 Yb3 Si3 105.19(5) . 2_665
Si3 Yb3 Si3 105.19(5) 3_565 2_665
O13 Yb3 Si4 82.02(15) . 3_565
O13 Yb3 Si4 19.90(14) 3_565 3_565
O13 Yb3 Si4 104.98(15) 2_665 3_565
O10 Yb3 Si4 135.75(15) . 3_565
O10 Yb3 Si4 68.77(13) 3_565 3_565
O10 Yb3 Si4 122.30(15) 2_665 3_565
Na9 Yb3 Si4 116.29(4) . 3_565
Si3 Yb3 Si4 125.19(5) . 3_565
Si3 Yb3 Si4 49.77(5) 3_565 3_565
Si3 Yb3 Si4 126.78(5) 2_665 3_565
O13 Yb3 Si4 104.98(15) . 2_665
O13 Yb3 Si4 82.02(15) 3_565 2_665
O13 Yb3 Si4 19.90(14) 2_665 2_665
O10 Yb3 Si4 122.30(14) . 2_665
O10 Yb3 Si4 135.74(15) 3_565 2_665
O10 Yb3 Si4 68.77(13) 2_665 2_665
Na9 Yb3 Si4 116.29(4) . 2_665
Si3 Yb3 Si4 126.78(5) . 2_665
Si3 Yb3 Si4 125.19(5) 3_565 2_665
Si3 Yb3 Si4 49.77(5) 2_665 2_665
Si4 Yb3 Si4 101.88(5) 3_565 2_665
O20 Yb4 O20 79.5(2) 2_655 3_665
O20 Yb4 O20 79.5(2) 2_655 .
O20 Yb4 O20 79.5(2) 3_665 .
O20 Yb4 O17 83.24(18) 2_655 2_655
O20 Yb4 O17 136.23(18) 3_665 2_655
O20 Yb4 O17 135.93(18) . 2_655
O20 Yb4 O17 135.93(18) 2_655 3_665
O20 Yb4 O17 83.24(18) 3_665 3_665
O20 Yb4 O17 136.23(18) . 3_665
O17 Yb4 O17 81.8(2) 2_655 3_665
O20 Yb4 O17 136.23(18) 2_655 .
O20 Yb4 O17 135.93(18) 3_665 .
O20 Yb4 O17 83.24(18) . .
O17 Yb4 O17 81.8(2) 2_655 .
O17 Yb4 O17 81.8(2) 3_665 .
O20 Yb4 Na10 132.39(13) 2_655 4
O20 Yb4 Na10 132.38(13) 3_665 4
O20 Yb4 Na10 132.38(13) . 4
O17 Yb4 Na10 49.14(13) 2_655 4
O17 Yb4 Na10 49.14(13) 3_665 4
O17 Yb4 Na10 49.14(13) . 4
O20 Yb4 Na9 47.62(13) 2_655 4_554
O20 Yb4 Na9 47.61(13) 3_665 4_554
O20 Yb4 Na9 47.62(13) . 4_554
O17 Yb4 Na9 130.86(13) 2_655 4_554
O17 Yb4 Na9 130.86(13) 3_665 4_554
O17 Yb4 Na9 130.86(13) . 4_554
Na10 Yb4 Na9 180.0 4 4_554
O20 Yb4 Si5 142.00(14) 2_655 .
O20 Yb4 Si5 115.00(13) 3_665 .
O20 Yb4 Si5 69.84(13) . .
O17 Yb4 Si5 103.27(14) 2_655 .
O17 Yb4 Si5 81.93(13) 3_665 .
O17 Yb4 Si5 21.66(13) . .
Na10 Yb4 Si5 64.65(5) 4 .
Na9 Yb4 Si5 115.35(5) 4_554 .
O20 Yb4 Si5 69.84(13) 2_655 2_655
O20 Yb4 Si5 142.00(14) 3_665 2_655
O20 Yb4 Si5 115.00(13) . 2_655
O17 Yb4 Si5 21.66(13) 2_655 2_655
O17 Yb4 Si5 103.27(14) 3_665 2_655
O17 Yb4 Si5 81.93(13) . 2_655
Na10 Yb4 Si5 64.65(5) 4 2_655
Na9 Yb4 Si5 115.35(5) 4_554 2_655
Si5 Yb4 Si5 103.00(5) . 2_655
O20 Yb4 Si5 115.00(13) 2_655 3_665
O20 Yb4 Si5 69.84(13) 3_665 3_665
O20 Yb4 Si5 142.00(13) . 3_665
O17 Yb4 Si5 81.93(13) 2_655 3_665
O17 Yb4 Si5 21.66(13) 3_665 3_665
O17 Yb4 Si5 103.27(14) . 3_665
Na10 Yb4 Si5 64.65(5) 4 3_665
Na9 Yb4 Si5 115.35(5) 4_554 3_665
Si5 Yb4 Si5 103.00(5) . 3_665
Si5 Yb4 Si5 103.00(5) 2_655 3_665
O20 Yb4 Si6 21.49(13) 2_655 2_655
O20 Yb4 Si6 101.00(14) 3_665 2_655
O20 Yb4 Si6 82.49(14) . 2_655
O17 Yb4 Si6 67.98(14) 2_655 2_655
O17 Yb4 Si6 140.55(13) 3_665 2_655
O17 Yb4 Si6 116.57(13) . 2_655
Na10 Yb4 Si6 115.49(5) 4 2_655
Na9 Yb4 Si6 64.51(5) 4_554 2_655
Si5 Yb4 Si6 128.29(5) . 2_655
Si5 Yb4 Si6 50.89(5) 2_655 2_655
Si5 Yb4 Si6 124.33(5) 3_665 2_655
O5 Yb5 O5 84.0(2) 2 3
O5 Yb5 O5 84.0(2) 2 .
O5 Yb5 O5 84.0(2) 3 .
O5 Yb5 O2 111.1(2) 2 .
O5 Yb5 O2 161.13(19) 3 .
O5 Yb5 O2 86.30(19) . .
O5 Yb5 O2 161.13(19) 2 3
O5 Yb5 O2 86.30(19) 3 3
O5 Yb5 O2 111.1(2) . 3
O2 Yb5 O2 82.2(2) . 3
O5 Yb5 O2 86.30(19) 2 2
O5 Yb5 O2 111.1(2) 3 2
O5 Yb5 O2 161.13(19) . 2
O2 Yb5 O2 82.2(2) . 2
O2 Yb5 O2 82.2(2) 3 2
O5 Yb5 Na11 129.43(15) 2 4
O5 Yb5 Na11 129.43(15) 3 4
O5 Yb5 Na11 129.43(15) . 4
O2 Yb5 Na11 49.36(13) . 4
O2 Yb5 Na11 49.36(13) 3 4
O2 Yb5 Na11 49.36(13) 2 4
O5 Yb5 Na11 50.57(15) 2 .
O5 Yb5 Na11 50.57(15) 3 .
O5 Yb5 Na11 50.57(15) . .
O2 Yb5 Na11 130.64(13) . .
O2 Yb5 Na11 130.64(13) 3 .
O2 Yb5 Na11 130.64(13) 2 .
Na11 Yb5 Na11 180.0 4 .
O5 Yb5 Si2 20.08(14) 2 2
O5 Yb5 Si2 80.07(14) 3 2
O5 Yb5 Si2 103.07(15) . 2
O2 Yb5 Si2 117.98(14) . 2
O2 Yb5 Si2 141.56(14) 3 2
O2 Yb5 Si2 69.87(13) 2 2
Na11 Yb5 Si2 117.70(5) 4 2
Na11 Yb5 Si2 62.30(5) . 2
O5 Yb5 Si2 103.07(15) 2 3
O5 Yb5 Si2 20.08(14) 3 3
O5 Yb5 Si2 80.07(14) . 3
O2 Yb5 Si2 141.56(14) . 3
O2 Yb5 Si2 69.87(13) 3 3
O2 Yb5 Si2 117.98(14) 2 3
Na11 Yb5 Si2 117.70(5) 4 3
Na11 Yb5 Si2 62.30(5) . 3
Si2 Yb5 Si2 100.13(6) 2 3
O5 Yb5 Si2 80.07(14) 2 .
O5 Yb5 Si2 103.07(15) 3 .
O5 Yb5 Si2 20.08(14) . .
O2 Yb5 Si2 69.87(13) . .
O2 Yb5 Si2 117.98(14) 3 .
O2 Yb5 Si2 141.56(14) 2 .
Na11 Yb5 Si2 117.70(5) 4 .
Na11 Yb5 Si2 62.30(5) . .
Si2 Yb5 Si2 100.13(6) 2 .
Si2 Yb5 Si2 100.13(6) 3 .
O5 Yb5 Si1 108.90(13) 2 .
O5 Yb5 Si1 145.07(14) 3 .
O5 Yb5 Si1 66.03(14) . .
O2 Yb5 Si1 20.38(13) . .
O2 Yb5 Si1 88.20(14) 3 .
O2 Yb5 Si1 102.27(15) 2 .
Na11 Yb5 Si1 67.23(5) 4 .
Na11 Yb5 Si1 112.77(5) . .
Si2 Yb5 Si1 122.49(5) 2 .
Si2 Yb5 Si1 129.57(5) 3 .
Si2 Yb5 Si1 50.62(5) . .
O4 Si1 O3 110.4(3) . .
O4 Si1 O2 112.9(3) . .
O3 Si1 O2 110.9(3) . .
O4 Si1 O1 102.9(3) . .
O3 Si1 O1 111.1(3) . .
O2 Si1 O1 108.4(3) . .
O4 Si1 Na5 55.7(2) . 4
O3 Si1 Na5 76.6(2) . 4
O2 Si1 Na5 86.4(2) . 4
O1 Si1 Na5 158.2(2) . 4
O4 Si1 Na2 47.0(2) . .
O3 Si1 Na2 77.8(2) . .
O2 Si1 Na2 159.2(2) . .
O1 Si1 Na2 84.5(2) . .
Na5 Si1 Na2 77.07(11) 4 .
O4 Si1 Na6 135.1(2) . .
O3 Si1 Na6 42.9(2) . .
O2 Si1 Na6 68.5(2) . .
O1 Si1 Na6 119.6(2) . .
Na5 Si1 Na6 80.33(11) 4 .
Na2 Si1 Na6 119.95(12) . .
O4 Si1 Na6 71.7(2) . 2
O3 Si1 Na6 144.7(2) . 2
O2 Si1 Na6 44.7(2) . 2
O1 Si1 Na6 102.3(2) . 2
Na5 Si1 Na6 76.69(12) 4 2
Na2 Si1 Na6 117.80(12) . 2
Na6 Si1 Na6 109.58(14) . 2
O4 Si1 Na4 59.8(3) . .
O3 Si1 Na4 144.9(2) . .
O2 Si1 Na4 103.5(2) . .
O1 Si1 Na4 48.9(3) . .
Na5 Si1 Na4 113.1(2) 4 .
Na2 Si1 Na4 72.27(14) . .
Na6 Si1 Na4 164.6(2) . .
Na6 Si1 Na4 68.25(14) 2 .
O4 Si1 Yb5 136.9(2) . .
O3 Si1 Yb5 105.5(2) . .
O2 Si1 Yb5 28.70(18) . .
O1 Si1 Yb5 85.3(2) . .
Na5 Si1 Yb5 113.00(10) 4 .
Na2 Si1 Yb5 169.81(10) . .
Na6 Si1 Yb5 65.19(7) . .
Na6 Si1 Yb5 65.13(8) 2 .
Na4 Si1 Yb5 101.27(15) . .
O4 Si1 Na1 118.6(2) . .
O3 Si1 Na1 47.1(3) . .
O2 Si1 Na1 128.4(2) . .
O1 Si1 Na1 64.0(3) . .
Na5 Si1 Na1 119.5(2) 4 .
Na2 Si1 Na1 71.65(13) . .
Na6 Si1 Na1 72.95(15) . .
Na6 Si1 Na1 163.6(2) 2 .
Na4 Si1 Na1 104.8(3) . .
Yb5 Si1 Na1 103.23(14) . .
O4 Si1 Yb2 85.4(2) . .
O3 Si1 Yb2 25.0(2) . .
O2 Si1 Yb2 124.8(2) . .
O1 Si1 Yb2 117.7(2) . .
Na5 Si1 Yb2 60.99(9) 4 .
Na2 Si1 Yb2 57.03(8) . .
Na6 Si1 Yb2 63.28(7) . .
Na6 Si1 Yb2 137.62(10) 2 .
Na4 Si1 Yb2 129.20(12) . .
Yb5 Si1 Yb2 128.36(6) . .
Na1 Si1 Yb2 58.5(2) . .
O7 Si2 O6 111.6(3) . .
O7 Si2 O5 113.5(3) . .
O6 Si2 O5 109.7(3) . .
O7 Si2 O1 105.9(3) . .
O6 Si2 O1 106.0(3) . .
O5 Si2 O1 109.9(3) . .
O7 Si2 Na5 124.3(2) . .
O6 Si2 Na5 62.2(2) . .
O5 Si2 Na5 48.1(2) . .
O1 Si2 Na5 129.6(2) . .
O7 Si2 Na8 77.8(2) . .
O6 Si2 Na8 53.3(2) . .
O5 Si2 Na8 163.0(2) . .
O1 Si2 Na8 77.3(2) . .
Na5 Si2 Na8 115.25(12) . .
O7 Si2 Na6 45.5(2) . 4_554
O6 Si2 Na6 78.5(2) . 4_554
O5 Si2 Na6 98.4(2) . 4_554
O1 Si2 Na6 147.2(2) . 4_554
Na5 Si2 Na6 81.77(13) . 4_554
Na8 Si2 Na6 80.27(11) . 4_554
O7 Si2 Na1 142.2(3) . .
O6 Si2 Na1 41.3(3) . .
O5 Si2 Na1 102.5(2) . .
O1 Si2 Na1 70.6(3) . .
Na5 Si2 Na1 72.52(14) . .
Na8 Si2 Na1 64.60(16) . .
Na6 Si2 Na1 119.8(3) 4_554 .
O7 Si2 Na5 39.8(2) . 2
O6 Si2 Na5 150.0(3) . 2
O5 Si2 Na5 83.1(2) . 2
O1 Si2 Na5 94.1(2) . 2
Na5 Si2 Na5 120.28(15) . 2
Na8 Si2 Na5 112.27(12) . 2
Na6 Si2 Na5 72.72(11) 4_554 2
Na1 Si2 Na5 164.7(2) . 2
O7 Si2 Yb5 108.9(2) . .
O6 Si2 Yb5 132.3(2) . .
O5 Si2 Yb5 28.14(19) . .
O1 Si2 Yb5 85.6(2) . .
Na5 Si2 Yb5 74.67(9) . .
Na8 Si2 Yb5 162.89(11) . .
Na6 Si2 Yb5 115.87(10) 4_554 .
Na1 Si2 Yb5 108.3(2) . .
Na5 Si2 Yb5 70.13(8) 2 .
O11 Si3 O9 110.4(3) . .
O11 Si3 O10 112.7(3) . .
O9 Si3 O10 110.0(3) . .
O11 Si3 O8 108.2(3) . .
O9 Si3 O8 106.2(3) . .
O10 Si3 O8 109.3(3) . .
O11 Si3 Na3 74.0(2) . 2
O9 Si3 Na3 50.6(2) . 2
O10 Si3 Na3 159.3(2) . 2
O8 Si3 Na3 85.7(2) . 2
O11 Si3 Na2 152.7(2) . .
O9 Si3 Na2 70.7(2) . .
O10 Si3 Na2 46.8(2) . .
O8 Si3 Na2 97.1(2) . .
Na3 Si3 Na2 119.07(13) 2 .
O11 Si3 Na7 82.8(2) . 4
O9 Si3 Na7 49.65(19) . 4
O10 Si3 Na7 84.9(2) . 4
O8 Si3 Na7 155.7(2) . 4
Na3 Si3 Na7 76.39(11) 2 4
Na2 Si3 Na7 77.94(11) . 4
O11 Si3 Na2 46.9(2) . 3_565
O9 Si3 Na2 124.6(2) . 3_565
O10 Si3 Na2 65.9(2) . 3_565
O8 Si3 Na2 128.0(2) . 3_565
Na3 Si3 Na2 116.53(12) 2 3_565
Na2 Si3 Na2 108.73(14) . 3_565
Na7 Si3 Na2 75.48(11) 4 3_565
O11 Si3 Na4 134.8(2) . .
O9 Si3 Na4 68.9(3) . .
O10 Si3 Na4 109.3(2) . .
O8 Si3 Na4 39.9(3) . .
Na3 Si3 Na4 72.82(15) 2 .
Na2 Si3 Na4 72.06(14) . .
Na7 Si3 Na4 117.5(2) 4 .
Na2 Si3 Na4 166.3(2) 3_565 .
O11 Si3 Yb3 104.2(2) . .
O9 Si3 Yb3 136.0(2) . .
O10 Si3 Yb3 28.76(19) . .
O8 Si3 Yb3 87.32(19) . .
Na3 Si3 Yb3 171.84(12) 2 .
Na2 Si3 Yb3 66.10(8) . .
Na7 Si3 Yb3 111.48(9) 4 .
Na2 Si3 Yb3 65.01(7) 3_565 .
Na4 Si3 Yb3 104.29(15) . .
O11 Si3 Yb2 27.28(19) . 3_565
O9 Si3 Yb2 84.2(2) . 3_565
O10 Si3 Yb2 117.5(2) . 3_565
O8 Si3 Yb2 124.9(2) . 3_565
Na3 Si3 Yb2 59.21(8) 2 3_565
Na2 Si3 Yb2 135.95(10) . 3_565
Na7 Si3 Yb2 58.42(8) 4 3_565
Na2 Si3 Yb2 57.50(7) 3_565 3_565
Na4 Si3 Yb2 131.68(12) . 3_565
Yb3 Si3 Yb2 122.37(6) . 3_565
O11 Si3 Na1 36.6(3) . 3_565
O9 Si3 Na1 124.0(3) . 3_565
O10 Si3 Na1 123.8(2) . 3_565
O8 Si3 Na1 71.7(3) . 3_565
Na3 Si3 Na1 73.77(16) 2 3_565
Na2 Si3 Na1 163.0(2) . 3_565
Na7 Si3 Na1 117.5(2) 4 3_565
Na2 Si3 Na1 71.17(14) 3_565 3_565
Na4 Si3 Na1 104.0(3) . 3_565
Yb3 Si3 Na1 99.95(16) . 3_565
Yb2 Si3 Na1 59.1(2) 3_565 3_565
O12 Si4 O14 112.3(3) . .
O12 Si4 O13 112.4(3) . .
O14 Si4 O13 109.8(3) . .
O12 Si4 O8 104.9(3) . .
O14 Si4 O8 107.6(3) . .
O13 Si4 O8 109.6(3) . .
O12 Si4 Na3 57.3(2) . 4_554
O14 Si4 Na3 67.6(2) . 4_554
O13 Si4 Na3 96.5(2) . 4_554
O8 Si4 Na3 153.1(2) . 4_554
O12 Si4 Na8 127.8(2) . 3_565
O14 Si4 Na8 64.5(2) . 3_565
O13 Si4 Na8 45.4(2) . 3_565
O8 Si4 Na8 126.3(2) . 3_565
Na3 Si4 Na8 77.00(12) 4_554 3_565
O12 Si4 Na7 86.7(2) . 2
O14 Si4 Na7 43.8(2) . 2
O13 Si4 Na7 153.3(2) . 2
O8 Si4 Na7 81.5(2) . 2
Na3 Si4 Na7 77.68(11) 4_554 2
Na8 Si4 Na7 108.27(11) 3_565 2
O12 Si4 Na8 37.1(2) . .
O14 Si4 Na8 145.6(2) . .
O13 Si4 Na8 81.1(2) . .
O8 Si4 Na8 98.4(2) . .
Na3 Si4 Na8 78.95(11) 4_554 .
Na8 Si4 Na8 116.55(13) 3_565 .
Na7 Si4 Na8 122.28(11) 2 .
O12 Si4 Na4 66.7(3) . .
O14 Si4 Na4 115.5(2) . .
O13 Si4 Na4 130.9(3) . .
O8 Si4 Na4 38.9(3) . .
Na3 Si4 Na4 117.3(2) 4_554 .
Na8 Si4 Na4 165.2(2) 3_565 .
Na7 Si4 Na4 73.02(14) 2 .
Na8 Si4 Na4 72.45(13) . .
O12 Si4 Na1 152.8(2) . 3_565
O14 Si4 Na1 45.8(3) . 3_565
O13 Si4 Na1 92.8(2) . 3_565
O8 Si4 Na1 74.4(3) . 3_565
Na3 Si4 Na1 111.6(2) 4_554 3_565
Na8 Si4 Na1 63.59(15) 3_565 3_565
Na7 Si4 Na1 66.21(14) 2 3_565
Na8 Si4 Na1 168.5(2) . 3_565
Na4 Si4 Na1 105.1(3) . 3_565
O12 Si4 Yb3 105.5(2) . .
O14 Si4 Yb3 133.7(2) . .
O13 Si4 Yb3 27.57(19) . .
O8 Si4 Yb3 86.79(18) . .
Na3 Si4 Yb3 116.16(10) 4_554 .
Na8 Si4 Yb3 71.45(8) 3_565 .
Na7 Si4 Yb3 164.99(11) 2 .
Na8 Si4 Yb3 68.60(7) . .
Na4 Si4 Yb3 103.34(16) . .
Na1 Si4 Yb3 101.64(16) 3_565 .
O12 Si4 Yb1 24.90(18) . .
O14 Si4 Yb1 93.6(2) . .
O13 Si4 Yb1 136.6(2) . .
O8 Si4 Yb1 96.49(18) . .
Na3 Si4 Yb1 58.60(8) 4_554 .
Na8 Si4 Yb1 135.49(10) 3_565 .
Na7 Si4 Yb1 62.01(8) 2 .
Na8 Si4 Yb1 60.69(7) . .
Na4 Si4 Yb1 58.7(2) . .
Na1 Si4 Yb1 128.21(13) 3_565 .
Yb3 Si4 Yb1 129.14(6) . .
O17 Si5 O16 112.6(3) . .
O17 Si5 O18 109.9(3) . .
O16 Si5 O18 112.2(3) . .
O17 Si5 O15 108.5(3) . .
O16 Si5 O15 107.9(3) . .
O18 Si5 O15 105.3(3) . .
O17 Si5 Na3 44.50(19) . .
O16 Si5 Na3 68.7(2) . .
O18 Si5 Na3 122.3(2) . .
O15 Si5 Na3 130.2(2) . .
O17 Si5 Na8 92.8(2) . 4
O16 Si5 Na8 81.9(2) . 4
O18 Si5 Na8 45.8(2) . 4
O15 Si5 Na8 149.8(2) . 4
Na3 Si5 Na8 79.97(12) . 4
O17 Si5 Na6 156.9(2) . .
O16 Si5 Na6 45.3(2) . .
O18 Si5 Na6 79.6(2) . .
O15 Si5 Na6 88.1(2) . .
Na3 Si5 Na6 112.47(12) . .
Na8 Si5 Na6 78.84(10) 4 .
O17 Si5 Na3 78.70(19) . 3_665
O16 Si5 Na3 151.4(2) . 3_665
O18 Si5 Na3 40.7(2) . 3_665
O15 Si5 Na3 91.9(2) . 3_665
Na3 Si5 Na3 114.03(13) . 3_665
Na8 Si5 Na3 71.06(10) 4 3_665
Na6 Si5 Na3 117.68(12) . 3_665
O17 Si5 Yb4 31.16(18) . .
O16 Si5 Yb4 133.3(2) . .
O18 Si5 Yb4 109.9(2) . .
O15 Si5 Yb4 78.90(19) . .
Na3 Si5 Yb4 72.37(8) . .
Na8 Si5 Yb4 115.67(10) 4 .
Na6 Si5 Yb4 165.49(10) . .
Na3 Si5 Yb4 69.69(7) 3_665 .
O17 Si5 Na4 101.3(2) . 3
O16 Si5 Na4 37.8(3) . 3
O18 Si5 Na4 144.9(2) . 3
O15 Si5 Na4 78.6(3) . 3
Na3 Si5 Na4 71.09(15) . 3
Na8 Si5 Na4 118.9(2) 4 3
Na6 Si5 Na4 65.54(14) . 3
Na3 Si5 Na4 169.9(2) 3_665 3
Yb4 Si5 Na4 105.07(15) . 3
O17 Si5 Na1 129.9(2) . .
O16 Si5 Na1 113.0(2) . .
O18 Si5 Na1 70.0(3) . .
O15 Si5 Na1 36.5(3) . .
Na3 Si5 Na1 166.7(2) . .
Na8 Si5 Na1 113.3(2) 4 .
Na6 Si5 Na1 72.89(14) . .
Na3 Si5 Na1 71.30(14) 3_665 .
Yb4 Si5 Na1 99.55(16) . .
Na4 Si5 Na1 101.8(3) 3 .
O20 Si6 O19 111.6(3) . .
O20 Si6 O21 110.6(3) . .
O19 Si6 O21 111.7(3) . .
O20 Si6 O15 109.3(3) . .
O19 Si6 O15 108.9(3) . .
O21 Si6 O15 104.5(3) . .
O20 Si6 Na5 160.2(2) . .
O19 Si6 Na5 54.0(2) . .
O21 Si6 Na5 69.0(2) . .
O15 Si6 Na5 89.4(2) . .
O20 Si6 Na7 45.31(19) . .
O19 Si6 Na7 66.8(2) . .
O21 Si6 Na7 122.5(2) . .
O15 Si6 Na7 131.3(2) . .
Na5 Si6 Na7 117.10(13) . .
O20 Si6 Na2 87.4(2) . 4_554
O19 Si6 Na2 87.2(2) . 4_554
O21 Si6 Na2 44.65(19) . 4_554
O15 Si6 Na2 149.1(2) . 4_554
Na5 Si6 Na2 78.89(12) . 4_554
Na7 Si6 Na2 78.91(12) . 4_554
O20 Si6 Na7 75.15(19) . 3_665
O19 Si6 Na7 160.4(2) . 3_665
O21 Si6 Na7 49.8(2) . 3_665
O15 Si6 Na7 84.7(2) . 3_665
Na5 Si6 Na7 114.07(12) . 3_665
Na7 Si6 Na7 115.09(13) . 3_665
Na2 Si6 Na7 74.52(11) 4_554 3_665
O20 Si6 Na1 128.0(2) . .
O19 Si6 Na1 117.3(2) . .
O21 Si6 Na1 66.5(3) . .
O15 Si6 Na1 38.5(3) . .
Na5 Si6 Na1 70.88(14) . .
Na7 Si6 Na1 169.1(2) . .
Na2 Si6 Na1 110.8(3) 4_554 .
Na7 Si6 Na1 64.77(15) 3_665 .
O20 Si6 Na4 107.0(2) . 3
O19 Si6 Na4 33.9(3) . 3
O21 Si6 Na4 137.9(3) . 3
O15 Si6 Na4 79.8(3) . 3
Na5 Si6 Na4 69.18(15) . 3
Na7 Si6 Na4 73.92(13) . 3
Na2 Si6 Na4 121.0(2) 4_554 3
Na7 Si6 Na4 164.2(2) 3_665 3
Na1 Si6 Na4 103.8(3) . 3
O20 Si6 Yb4 30.85(18) . .
O19 Si6 Yb4 127.6(2) . .
O21 Si6 Yb4 116.2(2) . .
O15 Si6 Yb4 78.71(18) . .
Na5 Si6 Yb4 167.86(11) . .
Na7 Si6 Yb4 70.36(8) . .
Na2 Si6 Yb4 112.69(10) 4_554 .
Na7 Si6 Yb4 67.68(7) 3_665 .
Na1 Si6 Yb4 100.52(16) . .
Na4 Si6 Yb4 105.81(16) 3 .
O6 Na1 O15 107.8(4) . .
O6 Na1 O11 136.8(3) . 2_665
O15 Na1 O11 114.9(5) . 2_665
O6 Na1 O14 74.1(4) . 2_665
O15 Na1 O14 107.4(4) . 2_665
O11 Na1 O14 98.5(2) 2_665 2_665
O6 Na1 O3 101.8(2) . .
O15 Na1 O3 93.7(4) . .
O11 Na1 O3 69.9(4) 2_665 .
O14 Na1 O3 158.8(3) 2_665 .
O6 Na1 Si2 26.72(14) . .
O15 Na1 Si2 112.7(2) . .
O11 Na1 Si2 121.6(3) 2_665 .
O14 Na1 Si2 97.7(4) 2_665 .
O3 Na1 Si2 75.26(17) . .
O6 Na1 Yb2 39.8(3) . 4_554
O15 Na1 Yb2 93.2(4) . 4_554
O11 Na1 Yb2 138.8(3) 2_665 4_554
O14 Na1 Yb2 42.3(2) 2_665 4_554
O3 Na1 Yb2 140.9(3) . 4_554
Si2 Na1 Yb2 66.6(2) . 4_554
O6 Na1 Si6 86.5(3) . .
O15 Na1 Si6 26.17(17) . .
O11 Na1 Si6 136.3(3) 2_665 .
O14 Na1 Si6 87.3(3) 2_665 .
O3 Na1 Si6 113.5(3) . .
Si2 Na1 Si6 100.1(2) . .
Yb2 Na1 Si6 67.0(2) 4_554 .
O6 Na1 Si4 91.6(4) . 2_665
O15 Na1 Si4 121.7(3) . 2_665
O11 Na1 Si4 71.88(17) 2_665 2_665
O14 Na1 Si4 26.79(12) 2_665 2_665
O3 Na1 Si4 136.2(3) . 2_665
Si2 Na1 Si4 108.5(3) . 2_665
Yb2 Na1 Si4 67.7(2) 4_554 2_665
Si6 Na1 Si4 108.8(3) . 2_665
O6 Na1 Na8 47.6(2) . .
O15 Na1 Na8 149.1(6) . .
O11 Na1 Na8 93.4(2) 2_665 .
O14 Na1 Na8 53.3(2) 2_665 .
O3 Na1 Na8 108.4(2) . .
Si2 Na1 Na8 55.71(16) . .
Yb2 Na1 Na8 56.0(2) 4_554 .
Si6 Na1 Na8 122.9(4) . .
Si4 Na1 Na8 53.55(16) 2_665 .
O6 Na1 Yb2 140.5(3) . .
O15 Na1 Yb2 88.3(4) . .
O11 Na1 Yb2 39.4(2) 2_665 .
O14 Na1 Yb2 136.2(3) 2_665 .
O3 Na1 Yb2 39.9(2) . .
Si2 Na1 Yb2 113.8(3) . .
Yb2 Na1 Yb2 178.22(16) 4_554 .
Si6 Na1 Yb2 114.4(3) . .
Si4 Na1 Yb2 110.6(2) 2_665 .
Na8 Na1 Yb2 122.6(2) . .
O6 Na1 Si5 127.2(2) . .
O15 Na1 Si5 24.92(19) . .
O11 Na1 Si5 92.6(4) 2_665 .
O14 Na1 Si5 124.4(2) 2_665 .
O3 Na1 Si5 75.0(3) . .
Si2 Na1 Si5 121.64(15) . .
Yb2 Na1 Si5 118.1(2) 4_554 .
Si6 Na1 Si5 51.09(9) . .
Si4 Na1 Si5 127.57(17) 2_665 .
Na8 Na1 Si5 173.9(4) . .
Yb2 Na1 Si5 63.4(2) . .
O10 Na2 O21 127.0(2) . 4
O10 Na2 O4 121.4(2) . .
O21 Na2 O4 86.1(2) 4 .
O10 Na2 O11 120.4(2) . 2_665
O21 Na2 O11 77.0(2) 4 2_665
O4 Na2 O11 112.9(2) . 2_665
O10 Na2 O10 64.5(2) . 2_665
O21 Na2 O10 97.0(2) 4 2_665
O4 Na2 O10 169.4(2) . 2_665
O11 Na2 O10 58.37(17) 2_665 2_665
O10 Na2 O9 57.52(17) . .
O21 Na2 O9 106.9(2) 4 .
O4 Na2 O9 67.70(17) . .
O11 Na2 O9 176.1(2) 2_665 .
O10 Na2 O9 120.52(18) 2_665 .
O10 Na2 Si3 30.16(13) . .
O21 Na2 Si3 129.63(19) 4 .
O4 Na2 Si3 91.26(17) . .
O11 Na2 Si3 146.54(19) 2_665 .
O10 Na2 Si3 94.47(14) 2_665 .
O9 Na2 Si3 30.34(10) . .
O10 Na2 Si1 136.5(2) . .
O21 Na2 Si1 90.29(17) 4 .
O4 Na2 Si1 28.95(13) . .
O11 Na2 Si1 86.13(16) 2_665 .
O10 Na2 Si1 140.58(17) 2_665 .
O9 Na2 Si1 93.70(15) . .
Si3 Na2 Si1 110.35(14) . .
O10 Na2 Si6 104.60(19) . 4
O21 Na2 Si6 29.12(12) 4 4
O4 Na2 Si6 82.57(17) . 4
O11 Na2 Si6 104.95(19) 2_665 4
O10 Na2 Si6 105.05(16) 2_665 4
O9 Na2 Si6 78.89(14) . 4
Si3 Na2 Si6 100.66(12) . 4
Si1 Na2 Si6 99.98(11) . 4
O10 Na2 Si3 93.26(17) . 2_665
O21 Na2 Si3 85.22(18) 4 2_665
O4 Na2 Si3 141.56(18) . 2_665
O11 Na2 Si3 28.72(13) 2_665 2_665
O10 Na2 Si3 29.70(11) 2_665 2_665
O9 Na2 Si3 150.19(16) . 2_665
Si3 Na2 Si3 122.46(13) . 2_665
Si1 Na2 Si3 113.77(13) . 2_665
Si6 Na2 Si3 105.97(13) 4 2_665
O10 Na2 Na9 49.6(2) . .
O21 Na2 Na9 80.7(3) 4 .
O4 Na2 Na9 143.7(3) . .
O11 Na2 Na9 96.82(18) 2_665 .
O10 Na2 Na9 46.9(2) 2_665 .
O9 Na2 Na9 84.03(13) . .
Si3 Na2 Na9 72.35(12) . .
Si1 Na2 Na9 169.5(3) . .
Si6 Na2 Na9 69.6(3) 4 .
Si3 Na2 Na9 70.93(13) 2_665 .
O10 Na2 Yb2 155.0(2) . .
O21 Na2 Yb2 42.53(12) 4 .
O4 Na2 Yb2 83.04(15) . .
O11 Na2 Yb2 42.91(13) 2_665 .
O10 Na2 Yb2 92.39(14) 2_665 .
O9 Na2 Yb2 140.34(16) . .
Si3 Na2 Yb2 170.41(15) . .
Si1 Na2 Yb2 67.56(8) . .
Si6 Na2 Yb2 71.02(9) 4 .
Si3 Na2 Yb2 65.64(9) 2_665 .
Na9 Na2 Yb2 108.02(18) . .
O17 Na3 O18 108.4(2) . 2_655
O17 Na3 O9 129.8(2) . 3
O18 Na3 O9 120.5(2) 2_655 3
O17 Na3 O12 94.0(2) . 4
O18 Na3 O12 117.3(2) 2_655 4
O9 Na3 O12 73.88(19) 3 4
O17 Na3 O14 140.4(2) . 4
O18 Na3 O14 67.92(19) 2_655 4
O9 Na3 O14 73.58(18) 3 4
O12 Na3 O14 58.85(17) 4 4
O17 Na3 O16 59.95(18) . .
O18 Na3 O16 168.3(2) 2_655 .
O9 Na3 O16 70.71(18) 3 .
O12 Na3 O16 67.21(17) 4 .
O14 Na3 O16 121.2(2) 4 .
O17 Na3 Si4 111.43(19) . 4
O18 Na3 Si4 86.17(19) 2_655 4
O9 Na3 Si4 83.47(17) 3 4
O12 Na3 Si4 31.78(12) 4 4
O14 Na3 Si4 31.53(12) 4 4
O16 Na3 Si4 98.99(16) . 4
O17 Na3 Si3 134.1(2) . 3
O18 Na3 Si3 100.24(17) 2_655 3
O9 Na3 Si3 30.80(12) 3 3
O12 Na3 Si3 103.89(17) 4 3
O14 Na3 Si3 83.40(14) 4 3
O16 Na3 Si3 88.56(15) . 3
Si4 Na3 Si3 105.45(13) 4 3
O17 Na3 Si5 29.59(13) . .
O18 Na3 Si5 137.88(18) 2_655 .
O9 Na3 Si5 101.23(17) 3 .
O12 Na3 Si5 77.22(15) 4 .
O14 Na3 Si5 135.68(18) 4 .
O16 Na3 Si5 30.59(11) . .
Si4 Na3 Si5 104.92(13) 4 .
Si3 Na3 Si5 114.89(14) 3 .
O17 Na3 Yb1 97.78(17) . 4
O18 Na3 Yb1 148.8(2) 2_655 4
O9 Na3 Yb1 41.77(12) 3 4
O12 Na3 Yb1 42.26(12) 4 4
O14 Na3 Yb1 81.18(14) 4 4
O16 Na3 Yb1 41.75(11) . 4
Si4 Na3 Yb1 68.34(9) 4 4
Si3 Na3 Yb1 71.30(9) 3 4
Si5 Na3 Yb1 68.93(9) . 4
O17 Na3 Yb2 150.1(2) . 2_655
O18 Na3 Yb2 41.67(13) 2_655 2_655
O9 Na3 Yb2 79.52(14) 3 2_655
O12 Na3 Yb2 101.21(17) 4 2_655
O14 Na3 Yb2 42.60(11) 4 2_655
O16 Na3 Yb2 149.96(16) . 2_655
Si4 Na3 Yb2 73.21(10) 4 2_655
Si3 Na3 Yb2 66.71(8) 3 2_655
Si5 Na3 Yb2 177.93(16) . 2_655
Yb1 Na3 Yb2 110.84(11) 4 2_655
O17 Na3 Na10 50.0(3) . 4
O18 Na3 Na10 76.79(15) 2_655 4
O9 Na3 Na10 149.0(3) 3 4
O12 Na3 Na10 75.3(3) 4 4
O14 Na3 Na10 92.8(3) 4 4
O16 Na3 Na10 94.79(14) . 4
Si4 Na3 Na10 71.6(3) 4 4
Si3 Na3 Na10 175.8(3) 3 4
Si5 Na3 Na10 69.02(14) . 4
Yb1 Na3 Na10 109.73(19) 4 4
Yb2 Na3 Na10 109.35(17) 2_655 4
O19 Na4 O8 103.0(4) 2 .
O19 Na4 O16 97.5(2) 2 2
O8 Na4 O16 110.7(4) . 2
O19 Na4 O1 111.9(4) 2 .
O8 Na4 O1 117.0(3) . .
O16 Na4 O1 114.4(4) 2 .
O19 Na4 O4 152.9(2) 2 .
O8 Na4 O4 104.0(4) . .
O16 Na4 O4 71.0(4) 2 .
O1 Na4 O4 56.2(2) . .
O19 Na4 Si1 130.1(3) 2 .
O8 Na4 Si1 121.6(3) . .
O16 Na4 Si1 87.3(3) 2 .
O1 Na4 Si1 29.48(16) . .
O4 Na4 Si1 29.09(12) . .
O19 Na4 Si3 126.5(3) 2 .
O8 Na4 Si3 26.71(17) . .
O16 Na4 Si3 92.8(4) 2 .
O1 Na4 Si3 110.9(3) . .
O4 Na4 Si3 79.5(3) . .
Si1 Na4 Si3 102.6(3) . .
O19 Na4 Si4 86.3(3) 2 .
O8 Na4 Si4 26.51(17) . .
O16 Na4 Si4 134.1(3) 2 .
O1 Na4 Si4 106.1(3) . .
O4 Na4 Si4 119.6(2) . .
Si1 Na4 Si4 124.36(15) . .
Si3 Na4 Si4 51.76(8) . .
O19 Na4 Yb1 40.8(3) 2 .
O8 Na4 Yb1 88.6(4) . .
O16 Na4 Yb1 138.1(3) 2 .
O1 Na4 Yb1 85.9(3) . .
O4 Na4 Yb1 141.8(2) . .
Si1 Na4 Yb1 114.5(2) . .
Si3 Na4 Yb1 114.7(2) . .
Si4 Na4 Yb1 62.9(2) . .
O19 Na4 Si6 23.39(13) 2 2
O8 Na4 Si6 106.0(3) . 2
O16 Na4 Si6 74.75(17) 2 2
O1 Na4 Si6 126.5(3) . 2
O4 Na4 Si6 140.5(3) . 2
Si1 Na4 Si6 132.44(14) . 2
Si3 Na4 Si6 121.52(14) . 2
Si4 Na4 Si6 98.2(3) . 2
Yb1 Na4 Si6 64.1(2) . 2
O19 Na4 Yb1 137.7(3) 2 6
O8 Na4 Yb1 92.2(4) . 6
O16 Na4 Yb1 40.4(2) 2 6
O1 Na4 Yb1 94.9(3) . 6
O4 Na4 Yb1 39.2(2) . 6
Si1 Na4 Yb1 66.1(2) . 6
Si3 Na4 Yb1 66.2(2) . 6
Si4 Na4 Yb1 118.0(2) . 6
Yb1 Na4 Yb1 178.48(17) . 6
Si6 Na4 Yb1 114.4(2) 2 6
O19 Na4 Si5 74.44(17) 2 2
O8 Na4 Si5 108.5(3) . 2
O16 Na4 Si5 24.24(13) 2 2
O1 Na4 Si5 130.2(3) . 2
O4 Na4 Si5 95.0(3) . 2
Si1 Na4 Si5 107.7(3) . 2
Si3 Na4 Si5 100.4(3) . 2
Si4 Na4 Si5 123.71(14) . 2
Yb1 Na4 Si5 115.2(2) . 2
Si6 Na4 Si5 51.19(8) 2 2
Yb1 Na4 Si5 63.3(2) 6 2
O5 Na5 O7 102.0(2) . 3
O5 Na5 O19 144.4(3) . .
O7 Na5 O19 77.5(2) 3 .
O5 Na5 O4 140.0(3) . 4_554
O7 Na5 O4 72.14(19) 3 4_554
O19 Na5 O4 74.46(19) . 4_554
O5 Na5 O6 62.42(19) . .
O7 Na5 O6 161.6(2) 3 .
O19 Na5 O6 120.8(2) . .
O4 Na5 O6 112.7(2) 4_554 .
O5 Na5 O21 128.3(2) . .
O7 Na5 O21 129.5(2) 3 .
O19 Na5 O21 59.50(16) . .
O4 Na5 O21 71.88(18) 4_554 .
O6 Na5 O21 67.47(17) . .
O5 Na5 Si6 134.2(2) . .
O7 Na5 Si6 109.44(19) 3 .
O19 Na5 Si6 32.05(12) . .
O4 Na5 Si6 82.45(16) 4_554 .
O6 Na5 Si6 88.93(17) . .
O21 Na5 Si6 31.66(11) . .
O5 Na5 Si2 31.21(15) . .
O7 Na5 Si2 131.6(2) 3 .
O19 Na5 Si2 143.6(2) . .
O4 Na5 Si2 129.6(2) 4_554 .
O6 Na5 Si2 31.49(12) . .
O21 Na5 Si2 98.74(15) . .
Si6 Na5 Si2 115.52(14) . .
O5 Na5 Yb1 146.9(2) . 3
O7 Na5 Yb1 44.91(13) 3 3
O19 Na5 Yb1 45.37(13) . 3
O4 Na5 Yb1 43.13(11) 4_554 3
O6 Na5 Yb1 149.59(19) . 3
O21 Na5 Yb1 84.78(14) . 3
Si6 Na5 Yb1 71.82(10) . 3
Si2 Na5 Yb1 170.51(17) . 3
O5 Na5 Si1 111.6(2) . 4_554
O7 Na5 Si1 84.47(17) 3 4_554
O19 Na5 Si1 103.83(19) . 4_554
O4 Na5 Si1 30.04(12) 4_554 4_554
O6 Na5 Si1 92.22(18) . 4_554
O21 Na5 Si1 81.71(15) . 4_554
Si6 Na5 Si1 104.05(13) . 4_554
Si2 Na5 Si1 100.80(14) . 4_554
Yb1 Na5 Si1 70.87(10) 3 4_554
O5 Na5 Si2 80.04(18) . 3
O7 Na5 Si2 24.69(13) 3 3
O19 Na5 Si2 88.90(16) . 3
O4 Na5 Si2 96.22(17) 4_554 3
O6 Na5 Si2 142.45(18) . 3
O21 Na5 Si2 147.98(17) . 3
Si6 Na5 Si2 119.32(14) . 3
Si2 Na5 Si2 111.13(14) . 3
Yb1 Na5 Si2 67.63(9) 3 3
Si1 Na5 Si2 102.98(13) 4_554 3
O5 Na5 Yb2 99.10(18) . 4_554
O7 Na5 Yb2 148.0(2) 3 4_554
O19 Na5 Yb2 98.63(16) . 4_554
O4 Na5 Yb2 76.21(15) 4_554 4_554
O6 Na5 Yb2 39.03(12) . 4_554
O21 Na5 Yb2 39.41(10) . 4_554
Si6 Na5 Yb2 70.31(9) . 4_554
Si2 Na5 Yb2 68.17(9) . 4_554
Yb1 Na5 Yb2 110.83(12) 3 4_554
Si1 Na5 Yb2 65.40(10) 4_554 4_554
Si2 Na5 Yb2 167.32(16) 3 4_554
O3 Na6 O2 122.8(2) . 3
O3 Na6 O7 116.9(3) . 4
O2 Na6 O7 95.8(2) 3 4
O3 Na6 O16 113.5(2) . .
O2 Na6 O16 117.1(2) 3 .
O7 Na6 O16 81.3(2) 4 .
O3 Na6 O2 58.49(18) . .
O2 Na6 O2 65.1(2) 3 .
O7 Na6 O2 117.0(2) 4 .
O16 Na6 O2 161.6(2) . .
O3 Na6 Si1 28.67(14) . .
O2 Na6 Si1 94.20(17) 3 .
O7 Na6 Si1 123.9(2) 4 .
O16 Na6 Si1 138.67(19) . .
O2 Na6 Si1 30.03(11) . .
O3 Na6 Si1 150.1(2) . 3
O2 Na6 Si1 29.00(13) 3 3
O7 Na6 Si1 84.62(17) 4 3
O16 Na6 Si1 89.01(17) . 3
O2 Na6 Si1 93.99(14) . 3
Si1 Na6 Si1 122.41(12) . 3
O3 Na6 Si2 89.3(2) . 4
O2 Na6 Si2 107.71(19) 3 4
O7 Na6 Si2 28.33(13) 4 4
O16 Na6 Si2 98.29(19) . 4
O2 Na6 Si2 98.09(15) . 4
Si1 Na6 Si2 96.70(12) . 4
Si1 Na6 Si2 107.44(13) 3 4
O3 Na6 Si5 85.01(17) . .
O2 Na6 Si5 140.3(2) 3 .
O7 Na6 Si5 94.90(17) 4 .
O16 Na6 Si5 28.46(13) . .
O2 Na6 Si5 138.99(16) . .
Si1 Na6 Si5 110.89(12) . .
Si1 Na6 Si5 115.20(13) 3 .
Si2 Na6 Si5 99.57(12) 4 .
O3 Na6 Yb1 140.7(2) . 4
O2 Na6 Yb1 95.52(17) 3 4
O7 Na6 Yb1 43.34(13) 4 4
O16 Na6 Yb1 43.44(14) . 4
O2 Na6 Yb1 153.19(17) . 4
Si1 Na6 Yb1 164.78(15) . 4
Si1 Na6 Yb1 69.17(9) 3 4
Si2 Na6 Yb1 69.17(9) 4 4
Si5 Na6 Yb1 67.71(9) . 4
O3 Na6 Na11 93.86(19) . 4
O2 Na6 Na11 50.5(3) 3 4
O7 Na6 Na11 73.2(3) 4 4
O16 Na6 Na11 149.1(3) . 4
O2 Na6 Na11 47.6(3) . 4
Si1 Na6 Na11 71.77(15) . 4
Si1 Na6 Na11 71.70(15) 3 4
Si2 Na6 Na11 66.5(3) 4 4
Si5 Na6 Na11 166.1(4) . 4
Yb1 Na6 Na11 105.9(2) 4 4
O3 Na6 Yb2 37.14(14) . .
O2 Na6 Yb2 154.1(2) 3 .
O7 Na6 Yb2 86.99(17) 4 .
O16 Na6 Yb2 88.71(16) . .
O2 Na6 Yb2 90.73(13) . .
Si1 Na6 Yb2 63.65(8) . .
Si1 Na6 Yb2 171.55(14) 3 .
Si2 Na6 Yb2 64.88(9) 4 .
Si5 Na6 Yb2 64.50(7) . .
Yb1 Na6 Yb2 103.83(10) 4 .
Na11 Na6 Yb2 106.8(2) 4 .
O20 Na7 O14 161.1(3) . 3
O20 Na7 O9 109.4(2) . 4_554
O14 Na7 O9 83.4(2) 3 4_554
O20 Na7 O21 110.6(2) . 2_655
O14 Na7 O21 76.96(19) 3 2_655
O9 Na7 O21 107.9(2) 4_554 2_655
O20 Na7 O19 61.83(18) . .
O14 Na7 O19 111.1(2) 3 .
O9 Na7 O19 73.86(18) 4_554 .
O21 Na7 O19 172.0(2) 2_655 .
O20 Na7 Si6 30.54(14) . .
O14 Na7 Si6 141.2(2) 3 .
O9 Na7 Si6 89.88(16) 4_554 .
O21 Na7 Si6 140.68(17) 2_655 .
O19 Na7 Si6 31.50(11) . .
O20 Na7 Si4 136.7(2) . 3
O14 Na7 Si4 29.28(14) 3 3
O9 Na7 Si4 80.13(15) 4_554 3
O21 Na7 Si4 105.65(15) 2_655 3
O19 Na7 Si4 82.33(14) . 3
Si6 Na7 Si4 111.93(14) . 3
O20 Na7 Si3 107.20(19) . 4_554
O14 Na7 Si3 90.80(19) 3 4_554
O9 Na7 Si3 29.39(12) 4_554 4_554
O21 Na7 Si3 82.05(16) 2_655 4_554
O19 Na7 Si3 97.50(16) . 4_554
Si6 Na7 Si3 101.74(12) . 4_554
Si4 Na7 Si3 100.38(11) 3 4_554
O20 Na7 Yb2 150.6(2) . 6_654
O14 Na7 Yb2 43.49(14) 3 6_654
O9 Na7 Yb2 78.50(15) 4_554 6_654
O21 Na7 Yb2 41.85(11) 2_655 6_654
O19 Na7 Yb2 144.83(15) . 6_654
Si6 Na7 Yb2 167.14(15) . 6_654
Si4 Na7 Yb2 71.77(7) 3 6_654
Si3 Na7 Yb2 65.41(9) 4_554 6_654
O20 Na7 Si6 86.33(17) . 2_655
O14 Na7 Si6 95.07(17) 3 2_655
O9 Na7 Si6 132.85(19) 4_554 2_655
O21 Na7 Si6 28.74(11) 2_655 2_655
O19 Na7 Si6 145.82(16) . 2_655
Si6 Na7 Si6 116.59(12) . 2_655
Si4 Na7 Si6 118.69(12) 3 2_655
Si3 Na7 Si6 103.98(13) 4_554 2_655
Yb2 Na7 Si6 69.24(8) 6_654 2_655
O20 Na7 Na9 48.9(2) . 4_554
O14 Na7 Na9 147.9(3) 3 4_554
O9 Na7 Na9 90.0(3) 4_554 4_554
O21 Na7 Na9 75.33(14) 2_655 4_554
O19 Na7 Na9 96.96(13) . 4_554
Si6 Na7 Na9 69.74(12) . 4_554
Si4 Na7 Na9 169.9(3) 3 4_554
Si3 Na7 Na9 69.7(2) 4_554 4_554
Yb2 Na7 Na9 104.45(18) 6_654 4_554
Si6 Na7 Na9 66.95(12) 2_655 4_554
O20 Na7 Yb1 96.35(17) . 3
O14 Na7 Yb1 85.11(16) 3 3
O9 Na7 Yb1 38.44(12) 4_554 3
O21 Na7 Yb1 144.15(17) 2_655 3
O19 Na7 Yb1 40.16(11) . 3
Si6 Na7 Yb1 67.00(8) . 3
Si4 Na7 Yb1 64.48(8) 3 3
Si3 Na7 Yb1 67.26(9) 4_554 3
Yb2 Na7 Yb1 105.60(10) 6_654 3
Si6 Na7 Yb1 171.24(15) 2_655 3
Na9 Na7 Yb1 108.69(16) 4_554 3
O13 Na8 O12 108.3(2) 2_665 .
O13 Na8 O18 103.5(2) 2_665 4_554
O12 Na8 O18 107.9(2) . 4_554
O13 Na8 O6 122.5(2) 2_665 .
O12 Na8 O6 125.5(2) . .
O18 Na8 O6 79.8(2) 4_554 .
O13 Na8 O14 61.76(18) 2_665 2_665
O12 Na8 O14 166.7(2) . 2_665
O18 Na8 O14 68.51(18) 4_554 2_665
O6 Na8 O14 67.21(17) . 2_665
O13 Na8 Si4 30.49(14) 2_665 2_665
O12 Na8 Si4 137.86(19) . 2_665
O18 Na8 Si4 84.80(16) 4_554 2_665
O6 Na8 Si4 95.93(17) . 2_665
O14 Na8 Si4 31.32(11) 2_665 2_665
O13 Na8 Si2 139.5(2) 2_665 .
O12 Na8 Si2 96.88(18) . .
O18 Na8 Si2 98.03(17) 4_554 .
O6 Na8 Si2 30.23(13) . .
O14 Na8 Si2 96.27(15) 2_665 .
Si4 Na8 Si2 121.60(13) 2_665 .
O13 Na8 Yb2 103.97(18) 2_665 4_554
O12 Na8 Yb2 141.5(2) . 4_554
O18 Na8 Yb2 43.04(13) 4_554 4_554
O6 Na8 Yb2 42.50(13) . 4_554
O14 Na8 Yb2 43.72(11) 2_665 4_554
Si4 Na8 Yb2 73.86(9) 2_665 4_554
Si2 Na8 Yb2 70.25(8) . 4_554
O13 Na8 Si5 114.1(2) 2_665 4_554
O12 Na8 Si5 78.81(18) . 4_554
O18 Na8 Si5 29.06(13) 4_554 4_554
O6 Na8 Si5 96.12(17) . 4_554
O14 Na8 Si5 96.95(15) 2_665 4_554
Si4 Na8 Si5 106.90(12) 2_665 4_554
Si2 Na8 Si5 101.32(11) . 4_554
Yb2 Na8 Si5 69.08(8) 4_554 4_554
O13 Na8 Si4 84.66(17) 2_665 .
O12 Na8 Si4 25.09(13) . .
O18 Na8 Si4 123.22(18) 4_554 .
O6 Na8 Si4 141.43(18) . .
O14 Na8 Si4 146.42(17) 2_665 .
Si4 Na8 Si4 115.10(12) 2_665 .
Si2 Na8 Si4 111.30(12) . .
Yb2 Na8 Si4 164.80(14) 4_554 .
Si5 Na8 Si4 96.05(11) 4_554 .
O13 Na8 Na10 54.1(3) 2_665 .
O12 Na8 Na10 75.86(16) . .
O18 Na8 Na10 73.8(3) 4_554 .
O6 Na8 Na10 150.7(2) . .
O14 Na8 Na10 90.92(14) 2_665 .
Si4 Na8 Na10 69.35(13) 2_665 .
Si2 Na8 Na10 166.4(3) . .
Yb2 Na8 Na10 108.2(2) 4_554 .
Si5 Na8 Na10 66.2(3) 4_554 .
Si4 Na8 Na10 66.54(13) . .
O13 Na8 Na1 82.10(19) 2_665 .
O12 Na8 Na1 143.7(3) . .
O18 Na8 Na1 102.9(3) 4_554 .
O6 Na8 Na1 42.9(2) . .
O14 Na8 Na1 47.25(18) 2_665 .
Si4 Na8 Na1 62.86(11) 2_665 .
Si2 Na8 Na1 59.69(11) . .
Yb2 Na8 Na1 60.7(2) 4_554 .
Si5 Na8 Na1 129.7(2) 4_554 .
Si4 Na8 Na1 133.8(2) . .
Na10 Na8 Na1 132.16(18) . .
O10 Na9 O10 70.9(4) . 3_565
O10 Na9 O10 70.9(4) . 2_665
O10 Na9 O10 70.9(4) 3_565 2_665
O10 Na9 O20 124.38(16) . 5_565
O10 Na9 O20 100.20(15) 3_565 5_565
O10 Na9 O20 159.82(17) 2_665 5_565
O10 Na9 O20 100.20(16) . 4
O10 Na9 O20 159.82(16) 3_565 4
O10 Na9 O20 124.38(16) 2_665 4
O20 Na9 O20 69.3(4) 5_565 4
O10 Na9 O20 159.82(16) . 6_665
O10 Na9 O20 124.38(16) 3_565 6_665
O10 Na9 O20 100.20(16) 2_665 6_665
O20 Na9 O20 69.3(4) 5_565 6_665
O20 Na9 O20 69.3(4) 4 6_665
O10 Na9 Na2 60.7(2) . 3_565
O10 Na9 Na2 45.84(18) 3_565 3_565
O10 Na9 Na2 108.3(5) 2_665 3_565
O20 Na9 Na2 74.05(14) 5_565 3_565
O20 Na9 Na2 113.99(19) 4 3_565
O20 Na9 Na2 139.0(3) 6_665 3_565
O10 Na9 Na2 108.3(5) . 2_665
O10 Na9 Na2 60.7(2) 3_565 2_665
O10 Na9 Na2 45.84(18) 2_665 2_665
O20 Na9 Na2 113.99(19) 5_565 2_665
O20 Na9 Na2 139.0(3) 4 2_665
O20 Na9 Na2 74.05(14) 6_665 2_665
Na2 Na9 Na2 105.7(3) 3_565 2_665
O10 Na9 Na2 45.84(18) . .
O10 Na9 Na2 108.3(5) 3_565 .
O10 Na9 Na2 60.7(2) 2_665 .
O20 Na9 Na2 139.0(3) 5_565 .
O20 Na9 Na2 74.05(14) 4 .
O20 Na9 Na2 113.99(19) 6_665 .
Na2 Na9 Na2 105.7(3) 3_565 .
Na2 Na9 Na2 105.7(3) 2_665 .
O10 Na9 Yb3 42.0(3) . .
O10 Na9 Yb3 42.0(3) 3_565 .
O10 Na9 Yb3 42.0(3) 2_665 .
O20 Na9 Yb3 138.9(2) 5_565 .
O20 Na9 Yb3 138.9(2) 4 .
O20 Na9 Yb3 138.9(2) 6_665 .
Na2 Na9 Yb3 66.9(2) 3_565 .
Na2 Na9 Yb3 66.9(2) 2_665 .
Na2 Na9 Yb3 66.9(2) . .
O10 Na9 Na7 133.9(3) . 5_565
O10 Na9 Na7 71.00(13) 3_565 5_565
O10 Na9 Na7 118.4(2) 2_665 5_565
O20 Na9 Na7 42.00(16) 5_565 5_565
O20 Na9 Na7 106.9(5) 4 5_565
O20 Na9 Na7 66.2(2) 6_665 5_565
Na2 Na9 Na7 74.30(10) 3_565 5_565
Na2 Na9 Na7 73.46(10) 2_665 5_565
Na2 Na9 Na7 179.0(4) . 5_565
Yb3 Na9 Na7 112.2(2) . 5_565
O10 Na9 Na7 71.00(13) . 4
O10 Na9 Na7 118.4(2) 3_565 4
O10 Na9 Na7 133.9(3) 2_665 4
O20 Na9 Na7 66.2(2) 5_565 4
O20 Na9 Na7 42.00(16) 4 4
O20 Na9 Na7 106.9(5) 6_665 4
Na2 Na9 Na7 73.46(10) 3_565 4
Na2 Na9 Na7 179.0(4) 2_665 4
Na2 Na9 Na7 74.30(10) . 4
Yb3 Na9 Na7 112.2(2) . 4
Na7 Na9 Na7 106.6(3) 5_565 4
O17 Na10 O17 70.8(4) 5_564 4_554
O17 Na10 O17 70.8(4) 5_564 6_664
O17 Na10 O17 70.8(4) 4_554 6_664
O17 Na10 O13 113.04(15) 5_564 .
O17 Na10 O13 111.23(16) 4_554 .
O17 Na10 O13 176.0(5) 6_664 .
O17 Na10 O13 111.23(15) 5_564 3_565
O17 Na10 O13 176.0(5) 4_554 3_565
O17 Na10 O13 113.03(15) 6_664 3_565
O13 Na10 O13 64.8(4) . 3_565
O17 Na10 O13 176.0(5) 5_564 2_665
O17 Na10 O13 113.03(15) 4_554 2_665
O17 Na10 O13 111.23(15) 6_664 2_665
O13 Na10 O13 64.8(4) . 2_665
O13 Na10 O13 64.8(4) 3_565 2_665
O17 Na10 Na3 70.3(3) 5_564 4_554
O17 Na10 Na3 43.35(16) 4_554 4_554
O17 Na10 Na3 110.9(5) 6_664 4_554
O13 Na10 Na3 72.07(15) . 4_554
O13 Na10 Na3 133.5(4) 3_565 4_554
O13 Na10 Na3 111.5(2) 2_665 4_554
O17 Na10 Na3 43.35(16) 5_564 5_564
O17 Na10 Na3 110.9(5) 4_554 5_564
O17 Na10 Na3 70.3(3) 6_664 5_564
O13 Na10 Na3 111.5(2) . 5_564
O13 Na10 Na3 72.07(15) 3_565 5_564
O13 Na10 Na3 133.5(4) 2_665 5_564
Na3 Na10 Na3 110.4(3) 4_554 5_564
O17 Na10 Na3 110.9(5) 5_564 6_664
O17 Na10 Na3 70.3(3) 4_554 6_664
O17 Na10 Na3 43.35(16) 6_664 6_664
O13 Na10 Na3 133.5(4) . 6_664
O13 Na10 Na3 111.5(2) 3_565 6_664
O13 Na10 Na3 72.07(15) 2_665 6_664
Na3 Na10 Na3 110.4(3) 4_554 6_664
Na3 Na10 Na3 110.4(3) 5_564 6_664
O17 Na10 Yb4 42.0(3) 5_564 4_554
O17 Na10 Yb4 42.0(3) 4_554 4_554
O17 Na10 Yb4 42.0(3) 6_664 4_554
O13 Na10 Yb4 141.7(2) . 4_554
O13 Na10 Yb4 141.7(2) 3_565 4_554
O13 Na10 Yb4 141.7(2) 2_665 4_554
Na3 Na10 Yb4 71.5(3) 4_554 4_554
Na3 Na10 Yb4 71.5(3) 5_564 4_554
Na3 Na10 Yb4 71.5(3) 6_664 4_554
O17 Na10 Na8 74.11(12) 5_564 3_565
O17 Na10 Na8 110.62(18) 4_554 3_565
O17 Na10 Na8 142.0(4) 6_664 3_565
O13 Na10 Na8 41.12(16) . 3_565
O13 Na10 Na8 67.2(3) 3_565 3_565
O13 Na10 Na8 103.0(5) 2_665 3_565
Na3 Na10 Na8 69.09(9) 4_554 3_565
Na3 Na10 Na8 74.41(10) 5_564 3_565
Na3 Na10 Na8 174.6(5) 6_664 3_565
Yb4 Na10 Na8 112.9(3) 4_554 3_565
O17 Na10 Na8 142.0(4) 5_564 .
O17 Na10 Na8 74.11(12) 4_554 .
O17 Na10 Na8 110.62(18) 6_664 .
O13 Na10 Na8 67.2(3) . .
O13 Na10 Na8 103.0(5) 3_565 .
O13 Na10 Na8 41.12(16) 2_665 .
Na3 Na10 Na8 74.41(10) 4_554 .
Na3 Na10 Na8 174.6(5) 5_564 .
Na3 Na10 Na8 69.09(9) 6_664 .
Yb4 Na10 Na8 112.9(3) 4_554 .
Na8 Na10 Na8 105.9(3) 3_565 .
O2 Na11 O2 69.5(5) 5_554 6_554
O2 Na11 O2 69.5(5) 5_554 4_554
O2 Na11 O2 69.5(5) 6_554 4_554
O2 Na11 O5 170.59(17) 5_554 .
O2 Na11 O5 117.59(16) 6_554 .
O2 Na11 O5 106.35(15) 4_554 .
O2 Na11 O5 106.35(15) 5_554 3
O2 Na11 O5 170.59(17) 6_554 3
O2 Na11 O5 117.60(16) 4_554 3
O5 Na11 O5 67.6(5) . 3
O2 Na11 O5 117.60(16) 5_554 2
O2 Na11 O5 106.35(15) 6_554 2
O2 Na11 O5 170.59(17) 4_554 2
O5 Na11 O5 67.6(5) . 2
O5 Na11 O5 67.6(5) 3 2
O2 Na11 Na6 59.8(3) 5_554 5_554
O2 Na11 Na6 105.8(6) 6_554 5_554
O2 Na11 Na6 44.7(2) 4_554 5_554
O5 Na11 Na6 111.2(2) . 5_554
O5 Na11 Na6 78.18(14) 3 5_554
O5 Na11 Na6 143.4(4) 2 5_554
O2 Na11 Na6 44.7(2) 5_554 6_554
O2 Na11 Na6 59.8(3) 6_554 6_554
O2 Na11 Na6 105.8(6) 4_554 6_554
O5 Na11 Na6 143.4(4) . 6_554
O5 Na11 Na6 111.2(2) 3 6_554
O5 Na11 Na6 78.18(14) 2 6_554
Na6 Na11 Na6 103.8(4) 5_554 6_554
O2 Na11 Na6 105.8(6) 5_554 4_554
O2 Na11 Na6 44.7(2) 6_554 4_554
O2 Na11 Na6 59.8(3) 4_554 4_554
O5 Na11 Na6 78.18(14) . 4_554
O5 Na11 Na6 143.4(4) 3 4_554
O5 Na11 Na6 111.2(2) 2 4_554
Na6 Na11 Na6 103.8(4) 5_554 4_554
Na6 Na11 Na6 103.8(4) 6_554 4_554
O2 Na11 Yb5 41.2(3) 5_554 4_554
O2 Na11 Yb5 41.2(3) 6_554 4_554
O2 Na11 Yb5 41.2(3) 4_554 4_554
O5 Na11 Yb5 140.1(3) . 4_554
O5 Na11 Yb5 140.1(3) 3 4_554
O5 Na11 Yb5 140.1(3) 2 4_554
Na6 Na11 Yb5 65.3(3) 5_554 4_554
Na6 Na11 Yb5 65.3(3) 6_554 4_554
Na6 Na11 Yb5 65.3(3) 4_554 4_554
O2 Na11 Yb5 138.8(3) 5_554 .
O2 Na11 Yb5 138.8(3) 6_554 .
O2 Na11 Yb5 138.8(3) 4_554 .
O5 Na11 Yb5 39.9(3) . .
O5 Na11 Yb5 39.9(3) 3 .
O5 Na11 Yb5 39.9(3) 2 .
Na6 Na11 Yb5 114.7(3) 5_554 .
Na6 Na11 Yb5 114.7(3) 6_554 .
Na6 Na11 Yb5 114.7(3) 4_554 .
Yb5 Na11 Yb5 180.0 4_554 .
O2 Na11 Na5 68.66(13) 5_554 3
O2 Na11 Na5 130.1(4) 6_554 3
O2 Na11 Na5 117.8(3) 4_554 3
O5 Na11 Na5 107.5(6) . 3
O5 Na11 Na5 42.04(17) 3 3
O5 Na11 Na5 71.4(3) 2 3
Na6 Na11 Na5 74.72(10) 5_554 3
Na6 Na11 Na5 71.49(9) 6_554 3
Na6 Na11 Na5 174.3(6) 4_554 3
Yb5 Na11 Na5 109.3(3) 4_554 3
Yb5 Na11 Na5 70.7(3) . 3
Si1 O1 Si2 130.0(3) . .
Si1 O1 Na4 101.7(4) . .
Si2 O1 Na4 117.4(4) . .
Si1 O2 Yb5 130.9(3) . .
Si1 O2 Na6 106.3(3) . 2
Yb5 O2 Na6 104.6(2) . 2
Si1 O2 Na11 130.2(4) . 4
Yb5 O2 Na11 89.5(3) . 4
Na6 O2 Na11 84.8(2) 2 4
Si1 O2 Na6 81.5(2) . .
Yb5 O2 Na6 86.16(18) . .
Na6 O2 Na6 155.0(3) 2 .
Na11 O2 Na6 72.59(15) 4 .
Si1 O3 Yb2 137.1(3) . .
Si1 O3 Na6 108.4(3) . .
Yb2 O3 Na6 104.4(2) . .
Si1 O3 Na1 106.8(3) . .
Yb2 O3 Na1 89.3(3) . .
Na6 O3 Na1 106.4(3) . .
Si1 O4 Yb1 152.5(3) . 6
Si1 O4 Na2 104.1(3) . .
Yb1 O4 Na2 103.4(2) 6 .
Si1 O4 Na5 94.3(3) . 4
Yb1 O4 Na5 81.06(19) 6 4
Na2 O4 Na5 103.9(2) . 4
Si1 O4 Na4 91.1(3) . .
Yb1 O4 Na4 85.4(2) 6 .
Na2 O4 Na4 93.1(2) . .
Na5 O4 Na4 160.3(3) 4 .
Si2 O5 Yb5 131.8(3) . .
Si2 O5 Na5 100.7(3) . .
Yb5 O5 Na5 123.7(2) . .
Si2 O5 Na11 112.1(3) . .
Yb5 O5 Na11 89.5(3) . .
Na5 O5 Na11 87.5(3) . .
Si2 O6 Yb2 151.7(4) . 4_554
Si2 O6 Na1 111.9(4) . .
Yb2 O6 Na1 96.3(3) 4_554 .
Si2 O6 Na8 96.4(3) . .
Yb2 O6 Na8 85.1(2) 4_554 .
Na1 O6 Na8 89.5(2) . .
Si2 O6 Na5 86.3(3) . .
Yb2 O6 Na5 89.2(2) 4_554 .
Na1 O6 Na5 95.9(3) . .
Na8 O6 Na5 172.6(3) . .
Si2 O7 Yb1 147.5(3) . .
Si2 O7 Na6 106.2(3) . 4_554
Yb1 O7 Na6 89.2(2) . 4_554
Si2 O7 Na5 115.5(3) . 2
Yb1 O7 Na5 84.34(19) . 2
Na6 O7 Na5 109.8(2) 4_554 2
Si3 O8 Si4 125.8(3) . .
Si3 O8 Na4 113.4(4) . .
Si4 O8 Na4 114.6(4) . .
Si3 O9 Yb1 158.0(3) . 6
Si3 O9 Na3 98.6(3) . 2
Yb1 O9 Na3 90.27(18) 6 2
Si3 O9 Na7 101.0(2) . 4
Yb1 O9 Na7 96.1(2) 6 4
Na3 O9 Na7 105.1(2) 2 4
Si3 O9 Na2 79.0(2) . .
Yb1 O9 Na2 86.54(18) 6 .
Na3 O9 Na2 162.4(3) 2 .
Na7 O9 Na2 92.47(19) 4 .
Si3 O10 Yb3 131.0(3) . .
Si3 O10 Na2 103.0(3) . .
Yb3 O10 Na2 105.1(2) . .
Si3 O10 Na9 132.2(3) . .
Yb3 O10 Na9 90.0(3) . .
Na2 O10 Na9 84.5(2) . .
Si3 O10 Na2 84.4(2) . 3_565
Yb3 O10 Na2 87.36(18) . 3_565
Na2 O10 Na2 153.9(3) . 3_565
Na9 O10 Na2 72.43(15) . 3_565
Si3 O11 Yb2 133.4(3) . 3_565
Si3 O11 Na1 120.2(4) . 3_565
Yb2 O11 Na1 96.5(3) 3_565 3_565
Si3 O11 Na2 104.3(3) . 3_565
Yb2 O11 Na2 88.6(2) 3_565 3_565
Na1 O11 Na2 107.9(3) 3_565 3_565
Si4 O12 Yb1 137.2(3) . .
Si4 O12 Na8 117.8(3) . .
Yb1 O12 Na8 102.2(2) . .
Si4 O12 Na3 90.9(2) . 4_554
Yb1 O12 Na3 85.9(2) . 4_554
Na8 O12 Na3 114.1(2) . 4_554
Si4 O13 Yb3 132.5(3) . .
Si4 O13 Na8 104.2(3) . 3_565
Yb3 O13 Na8 119.7(2) . 3_565
Si4 O13 Na10 112.4(3) . .
Yb3 O13 Na10 89.9(3) . .
Na8 O13 Na10 84.8(2) 3_565 .
Si4 O14 Yb2 153.5(3) . 5_564
Si4 O14 Na7 106.9(3) . 2
Yb2 O14 Na7 92.5(2) 5_564 2
Si4 O14 Na1 107.4(3) . 3_565
Yb2 O14 Na1 87.9(3) 5_564 3_565
Na7 O14 Na1 95.5(2) 2 3_565
Si4 O14 Na8 84.2(2) . 3_565
Yb2 O14 Na8 77.38(17) 5_564 3_565
Na7 O14 Na8 168.8(3) 2 3_565
Na1 O14 Na8 79.5(2) 3_565 3_565
Si4 O14 Na3 80.9(2) . 4_554
Yb2 O14 Na3 78.78(17) 5_564 4_554
Na7 O14 Na3 97.9(2) 2 4_554
Na1 O14 Na3 161.4(3) 3_565 4_554
Na8 O14 Na3 84.96(18) 3_565 4_554
Si5 O15 Si6 126.1(3) . .
Si5 O15 Na1 118.5(4) . .
Si6 O15 Na1 115.3(4) . .
Si5 O16 Yb1 139.8(3) . 4
Si5 O16 Na6 106.3(3) . .
Yb1 O16 Na6 88.9(2) 4 .
Si5 O16 Na4 118.0(3) . 3
Yb1 O16 Na4 95.4(3) 4 3
Na6 O16 Na4 98.4(2) . 3
Si5 O16 Na3 80.7(2) . .
Yb1 O16 Na3 76.70(17) 4 .
Na6 O16 Na3 163.5(3) . .
Na4 O16 Na3 91.1(2) 3 .
Si5 O17 Yb4 127.2(3) . .
Si5 O17 Na3 105.9(3) . .
Yb4 O17 Na3 119.0(2) . .
Si5 O17 Na10 121.7(3) . 4
Yb4 O17 Na10 88.9(3) . 4
Na3 O17 Na10 86.6(2) . 4
Si5 O18 Yb2 145.9(3) . .
Si5 O18 Na3 112.8(3) . 3_665
Yb2 O18 Na3 92.12(19) . 3_665
Si5 O18 Na8 105.1(3) . 4
Yb2 O18 Na8 88.4(2) . 4
Na3 O18 Na8 106.7(2) 3_665 4
Si6 O19 Yb1 138.7(3) . 3
Si6 O19 Na4 122.7(4) . 3
Yb1 O19 Na4 97.9(3) 3 3
Si6 O19 Na5 93.9(2) . .
Yb1 O19 Na5 83.4(2) 3 .
Na4 O19 Na5 102.1(2) 3 .
Si6 O19 Na7 81.7(2) . .
Yb1 O19 Na7 85.25(17) 3 .
Na4 O19 Na7 99.2(2) 3 .
Na5 O19 Na7 157.1(3) . .
Si6 O20 Na7 104.1(3) . .
Si6 O20 Yb4 127.7(3) . .
Na7 O20 Yb4 114.5(2) . .
Si6 O20 Na9 124.2(3) . 4_554
Na7 O20 Na9 89.1(2) . 4_554
Yb4 O20 Na9 91.3(3) . 4_554
Si6 O21 Yb2 157.3(3) . 4_554
Si6 O21 Na2 106.2(2) . 4_554
Yb2 O21 Na2 91.40(19) 4_554 4_554
Si6 O21 Na7 101.4(3) . 3_665
Yb2 O21 Na7 86.71(18) 4_554 3_665
Na2 O21 Na7 106.3(2) 4_554 3_665
Si6 O21 Na5 79.3(2) . .
Yb2 O21 Na5 84.20(18) 4_554 .
Na2 O21 Na5 98.1(2) 4_554 .
Na7 O21 Na5 154.1(2) 3_665 .

loop_
_geom_bond_atom_site_label_1
_geom_bond_atom_site_label_2
_geom_bond_distance
_geom_bond_site_symmetry_2
Yb1 O4 2.179(5) 6_554
Yb1 O9 2.180(4) 6_554
Yb1 O12 2.206(5) .
Yb1 O7 2.234(5) .
Yb1 O16 2.239(5) 4_554
Yb1 O19 2.256(5) 2
Yb1 Na5 3.149(4) 2
Yb1 Na6 3.255(4) 4_554
Yb1 Na3 3.272(4) 4_554
Yb1 Na4 3.418(13) .
Yb1 Na4 3.440(13) 6_554
Yb1 Na7 3.486(4) 2
Yb2 O6 2.178(5) 4
Yb2 O18 2.193(5) .
Yb2 O21 2.206(4) 4
Yb2 O11 2.222(5) 2_665
Yb2 O3 2.233(5) .
Yb2 O14 2.275(5) 5_665
Yb2 Na8 3.212(4) 4
Yb2 Na2 3.263(4) .
Yb2 Na3 3.296(4) 3_665
Yb2 Na7 3.302(4) 6_665
Yb2 Na1 3.378(14) 4
Yb2 Na5 3.457(4) 4
Yb3 O13 2.210(5) .
Yb3 O13 2.210(5) 3_565
Yb3 O13 2.210(5) 2_665
Yb3 O10 2.238(5) .
Yb3 O10 2.238(5) 3_565
Yb3 O10 2.238(5) 2_665
Yb3 Na9 3.343(15) .
Yb3 Si3 3.513(2) .
Yb3 Si3 3.513(2) 3_565
Yb3 Si3 3.513(2) 2_665
Yb3 Si4 3.519(2) 3_565
Yb3 Si4 3.519(2) 2_665
Yb4 O20 2.252(5) 2_655
Yb4 O20 2.252(5) 3_665
Yb4 O20 2.252(5) .
Yb4 O17 2.254(5) 2_655
Yb4 O17 2.254(5) 3_665
Yb4 O17 2.254(5) .
Yb4 Na10 3.368(17) 4
Yb4 Na9 3.427(15) 4_554
Yb4 Si5 3.471(2) .
Yb4 Si5 3.471(2) 2_655
Yb4 Si5 3.471(2) 3_665
Yb4 Si6 3.476(2) 2_655
Yb5 O5 2.217(5) 2
Yb5 O5 2.217(5) 3
Yb5 O5 2.217(5) .
Yb5 O2 2.239(5) .
Yb5 O2 2.239(5) 3
Yb5 O2 2.239(5) 2
Yb5 Na11 3.40(2) 4
Yb5 Na11 3.45(2) .
Yb5 Si2 3.506(2) 2
Yb5 Si2 3.506(2) 3
Yb5 Si2 3.506(2) .
Yb5 Si1 3.522(2) .
Si1 O4 1.598(5) .
Si1 O3 1.621(6) .
Si1 O2 1.623(5) .
Si1 O1 1.651(6) .
Si1 Na5 3.183(4) 4
Si1 Na2 3.202(5) .
Si1 Na6 3.207(4) .
Si1 Na6 3.212(5) 2
Si1 Na4 3.285(7) .
Si1 Na1 3.523(8) .
Si2 O7 1.597(5) .
Si2 O6 1.602(6) .
Si2 O5 1.614(6) .
Si2 O1 1.665(6) .
Si2 Na5 3.061(5) .
Si2 Na8 3.163(4) .
Si2 Na6 3.233(4) 4_554
Si2 Na1 3.305(8) .
Si2 Na5 3.453(5) 2
Si3 O11 1.607(5) .
Si3 O9 1.609(5) .
Si3 O10 1.612(5) .
Si3 O8 1.650(5) .
Si3 Na3 3.108(4) 2
Si3 Na2 3.127(4) .
Si3 Na7 3.219(4) 4
Si3 Na2 3.239(5) 3_565
Si3 Na4 3.369(7) .
Si3 Yb2 3.524(2) 3_565
Si3 Na1 3.528(8) 3_565
Si4 O12 1.614(5) .
Si4 O14 1.623(5) .
Si4 O13 1.625(6) .
Si4 O8 1.673(5) .
Si4 Na3 3.064(5) 4_554
Si4 Na8 3.106(4) 3_565
Si4 Na7 3.174(4) 2
Si4 Na8 3.367(4) .
Si4 Na4 3.409(7) .
Si4 Na1 3.436(8) 3_565
Si5 O17 1.608(5) .
Si5 O16 1.615(5) .
Si5 O18 1.630(5) .
Si5 O15 1.673(5) .
Si5 Na3 3.132(4) .
Si5 Na8 3.240(4) 4
Si5 Na6 3.253(4) .
Si5 Na3 3.367(4) 3_665
Si5 Na4 3.474(7) 3
Si5 Na1 3.488(9) .
Si6 O20 1.608(5) .
Si6 O19 1.621(5) .
Si6 O21 1.627(5) .
Si6 O15 1.676(5) .
Si6 Na5 3.047(5) .
Si6 Na7 3.069(4) .
Si6 Na2 3.211(4) 4_554
Si6 Na7 3.317(4) 3_665
Si6 Na1 3.433(7) .
Si6 Na4 3.434(8) 3
Na1 O6 2.353(13) .
Na1 O15 2.364(7) .
Na1 O11 2.435(12) 2_665
Na1 O14 2.583(13) 2_665
Na1 O3 2.696(13) .
Na1 Yb2 3.378(14) 4_554
Na1 Si4 3.436(8) 2_665
Na1 Na8 3.458(10) .
Na2 O10 2.340(6) .
Na2 O21 2.350(6) 4
Na2 O4 2.413(7) .
Na2 O11 2.443(7) 2_665
Na2 O10 2.970(7) 2_665
Na2 O9 3.007(6) .
Na2 Si6 3.211(4) 4
Na2 Si3 3.239(5) 2_665
Na2 Na9 3.247(7) .
Na3 O17 2.282(6) .
Na3 O18 2.381(6) 2_655
Na3 O9 2.430(6) 3
Na3 O12 2.579(7) 4
Na3 O14 2.869(6) 4
Na3 O16 2.956(7) .
Na3 Si4 3.064(5) 4
Na3 Si3 3.108(4) 3
Na3 Yb1 3.272(4) 4
Na3 Yb2 3.296(4) 2_655
Na3 Na10 3.320(7) 4
Na4 O19 2.276(12) 2
Na4 O8 2.355(6) .
Na4 O16 2.410(11) 2
Na4 O1 2.527(7) .
Na4 O4 2.840(12) .
Na4 Si6 3.434(8) 2
Na4 Yb1 3.439(13) 6
Na4 Si5 3.474(7) 2
Na5 O5 2.318(6) .
Na5 O7 2.451(6) 3
Na5 O19 2.471(7) .
Na5 O4 2.637(7) 4_554
Na5 O6 2.715(7) .
Na5 O21 2.894(7) .
Na5 Yb1 3.149(4) 3
Na5 Si1 3.183(4) 4_554
Na5 Si2 3.453(5) 3
Na5 Yb2 3.458(4) 4_554
Na6 O3 2.302(7) .
Na6 O2 2.353(6) 3
Na6 O7 2.400(7) 4
Na6 O16 2.407(7) .
Na6 O2 3.017(6) .
Na6 Si1 3.212(4) 3
Na6 Si2 3.233(4) 4
Na6 Yb1 3.255(4) 4
Na6 Na11 3.332(10) 4
Na7 O20 2.250(6) .
Na7 O14 2.295(6) 3
Na7 O9 2.499(6) 4_554
Na7 O21 2.586(7) 2_655
Na7 O19 2.851(6) .
Na7 Si4 3.174(4) 3
Na7 Si3 3.219(4) 4_554
Na7 Yb2 3.302(4) 6_654
Na7 Si6 3.317(4) 2_655
Na7 Na9 3.362(7) 4_554
Na7 Yb1 3.486(4) 3
Na8 O13 2.279(6) 2_665
Na8 O12 2.297(6) .
Na8 O18 2.407(7) 4_554
Na8 O6 2.553(7) .
Na8 O14 2.818(6) 2_665
Na8 Si4 3.106(4) 2_665
Na8 Yb2 3.212(4) 4_554
Na8 Si5 3.240(4) 4_554
Na8 Na10 3.451(8) .
Na9 O10 2.485(12) .
Na9 O10 2.485(12) 3_565
Na9 O10 2.485(12) 2_665
Na9 O20 2.532(12) 5_565
Na9 O20 2.532(12) 4
Na9 O20 2.532(12) 6_665
Na9 Na2 3.247(7) 3_565
Na9 Na2 3.247(7) 2_665
Na9 Na7 3.362(7) 5_565
Na9 Na7 3.362(7) 4
Na10 O17 2.548(14) 5_564
Na10 O17 2.548(14) 4_554
Na10 O17 2.548(14) 6_664
Na10 O13 2.807(15) .
Na10 O13 2.807(15) 3_565
Na10 O13 2.807(15) 2_665
Na10 Na3 3.320(7) 4_554
Na10 Na3 3.320(7) 5_564
Na10 Na3 3.320(7) 6_664
Na10 Yb4 3.368(17) 4_554
Na10 Na8 3.451(8) 3_565
Na11 O2 2.581(17) 5_554
Na11 O2 2.581(17) 6_554
Na11 O2 2.581(17) 4_554
Na11 O5 2.667(17) .
Na11 O5 2.667(17) 3
Na11 O5 2.667(17) 2
Na11 Na6 3.332(10) 5_554
Na11 Na6 3.332(10) 6_554
Na11 Na6 3.332(10) 4_554
Na11 Yb5 3.40(2) 4_554
Na11 Na5 3.458(8) 3
O2 Na6 2.353(6) 2
O2 Na11 2.581(17) 4
O4 Yb1 2.179(5) 6
O4 Na5 2.637(7) 4
O6 Yb2 2.178(5) 4_554
O7 Na6 2.400(7) 4_554
O7 Na5 2.450(6) 2
O9 Yb1 2.180(4) 6
O9 Na3 2.430(6) 2
O9 Na7 2.499(6) 4
O10 Na2 2.970(7) 3_565
O11 Yb2 2.222(5) 3_565
O11 Na1 2.435(12) 3_565
O11 Na2 2.443(7) 3_565
O12 Na3 2.579(7) 4_554
O13 Na8 2.279(6) 3_565
O14 Yb2 2.275(5) 5_564
O14 Na7 2.295(6) 2
O14 Na1 2.583(13) 3_565
O14 Na8 2.818(6) 3_565
O14 Na3 2.869(7) 4_554
O16 Yb1 2.239(5) 4
O16 Na4 2.410(11) 3
O17 Na10 2.548(14) 4
O18 Na3 2.381(6) 3_665
O18 Na8 2.407(7) 4
O19 Yb1 2.256(5) 3
O19 Na4 2.276(12) 3
O20 Na9 2.532(12) 4_554
O21 Yb2 2.206(4) 4_554
O21 Na2 2.350(6) 4_554
O21 Na7 2.586(7) 3_665
